data_7155049
loop_
_publ_author_name
'Konda, Maruthi'
'Kauffmann, Brice'
'Rasale, Dnyaneshwar B.'
'Das, Apurba K.'

_publ_section_title
;
 Structural and morphological diversity of self-assembled synthetic
 \g-amino acid containing peptides.
;
_journal_issue 17
_journal_name_full 'Organic &amp; biomolecular chemistry'
_journal_page_first 4089
_journal_page_last 4102
_journal_paper_doi 10.1039/c6ob00380j
_journal_volume 14
_journal_year 2016
_chemical_absolute_configuration ad
_chemical_formula_sum 'C58 H104 N8 O14'
_chemical_formula_weight 1137.49
_space_group_crystal_system monoclinic
_space_group_IT_number 4
_space_group_name_Hall 'P 2yb'
_space_group_name_H-M_alt 'P 1 21 1'
_symmetry_space_group_name_Hall 'P 2yb'
_symmetry_space_group_name_H-M 'P 1 21 1'
_atom_sites_solution_hydrogens mixed
_audit_creation_method SHELXL-2014/7
_audit_update_record
;
2016-03-10 deposited with the CCDC.
2016-03-24 downloaded from the CCDC.
;
_cell_angle_alpha 90
_cell_angle_beta 100.04(3)
_cell_angle_gamma 90
_cell_formula_units_Z 4
_cell_length_a 20.900(4)
_cell_length_b 12.965(3)
_cell_length_c 23.973(5)
_cell_measurement_reflns_used 6017
_cell_measurement_temperature 120(2)
_cell_measurement_theta_max 73.6
_cell_measurement_theta_min 31.4
_cell_volume 6396(2)
_computing_cell_refinement
;
CrystalClear-SM Expert 2.0 r15 (Rigaku, 2011)
;
_computing_data_collection
;
CrystalClear-SM Expert 2.0 r15 (Rigaku, 2011)
;
_computing_data_reduction
;
CrystalClear-SM Expert 2.0 r15 (Rigaku, 2011)
;
_computing_structure_refinement 'SHELXL-2014/7 (Sheldrick, 2014)'
_computing_structure_solution 'SHELXT (Sheldrick, 2015)'
_diffrn_ambient_temperature 120(2)
_diffrn_measured_fraction_theta_full 0.997
_diffrn_measured_fraction_theta_max 0.997
_diffrn_measurement_device_type 'Rigaku FRX HF'
_diffrn_measurement_method 'omega scans'
_diffrn_radiation_type CuK\a
_diffrn_radiation_wavelength 1.54178
_diffrn_reflns_av_R_equivalents 0.0388
_diffrn_reflns_av_unetI/netI 0.0580
_diffrn_reflns_Laue_measured_fraction_full 0.997
_diffrn_reflns_Laue_measured_fraction_max 0.997
_diffrn_reflns_limit_h_max 25
_diffrn_reflns_limit_h_min -21
_diffrn_reflns_limit_k_max 15
_diffrn_reflns_limit_k_min -15
_diffrn_reflns_limit_l_max 28
_diffrn_reflns_limit_l_min -28
_diffrn_reflns_number 87729
_diffrn_reflns_point_group_measured_fraction_full 0.975
_diffrn_reflns_point_group_measured_fraction_max 0.975
_diffrn_reflns_theta_full 67.679
_diffrn_reflns_theta_max 68.246
_diffrn_reflns_theta_min 1.871
_diffrn_source 'rotating anode'
_exptl_absorpt_coefficient_mu 0.683
_exptl_absorpt_correction_T_max 1.000
_exptl_absorpt_correction_T_min 0.683
_exptl_absorpt_correction_type multi-scan
_exptl_crystal_colour colorless
_exptl_crystal_density_diffrn 1.181
_exptl_crystal_description prism
_exptl_crystal_F_000 2480
_exptl_crystal_size_max 0.2
_exptl_crystal_size_mid 0.2
_exptl_crystal_size_min 0.2
_refine_diff_density_max 1.289
_refine_diff_density_min -0.550
_refine_diff_density_rms 0.057
_refine_ls_abs_structure_details
;
 Flack x determined using 9748 quotients [(I+)-(I-)]/[(I+)+(I-)]
 (Parsons, Flack and Wagner, Acta Cryst. B69 (2013) 249-259).
;
_refine_ls_abs_structure_Flack 0.03(12)
_refine_ls_extinction_method none
_refine_ls_goodness_of_fit_ref 1.023
_refine_ls_hydrogen_treatment mixed
_refine_ls_matrix_type full
_refine_ls_number_parameters 1525
_refine_ls_number_reflns 22834
_refine_ls_number_restraints 1
_refine_ls_restrained_S_all 1.023
_refine_ls_R_factor_all 0.0645
_refine_ls_R_factor_gt 0.0632
_refine_ls_shift/su_max 0.000
_refine_ls_shift/su_mean 0.000
_refine_ls_structure_factor_coef Fsqd
_refine_ls_weighting_details 'w=1/[\s^2^(Fo^2^)+(0.1217P)^2^+2.2197P] where P=(Fo^2^+2Fc^2^)/3'
_refine_ls_weighting_scheme calc
_refine_ls_wR_factor_gt 0.1738
_refine_ls_wR_factor_ref 0.1757
_reflns_Friedel_coverage 0.866
_reflns_Friedel_fraction_full 0.950
_reflns_Friedel_fraction_max 0.950
_reflns_number_gt 22227
_reflns_number_total 22834
_reflns_threshold_expression 'I > 2\s(I)'
_cod_data_source_file c6ob00380j3.cif
_cod_data_source_block p21_b
_cod_depositor_comments
;
The following automatic conversions were performed:

'_exptl_absorpt_correction_type' value 'Multi-scan' changed to
'multi-scan' according to
/usr/data/users/saulius/crontab/automatic-downloads/rss-feeds/RSC/lib/dictionaries/cif_core.dic
dictionary named 'cif_core.dic' version 2.4.2 from 2011-04-26.

Automatic conversion script
Id: cif_fix_values 4268 2015-11-12 08:31:59Z antanas 

 Adding full bibliography for 7155047--7155049.cif.
;
_cod_database_code 7155049
_shelx_shelxl_version_number 2014/7
_shelx_space_group_comment
;
The symmetry employed for this shelxl refinement is uniquely defined
by the following loop, which should always be used as a source of
symmetry information in preference to the above space-group names.
They are only intended as comments.
;
_shelx_estimated_absorpt_t_min 0.753
_shelx_estimated_absorpt_t_max 1.000

loop_
_space_group_symop_operation_xyz
'x, y, z'
'-x, y+1/2, -z'

loop_
_atom_site_label
_atom_site_type_symbol
_atom_site_fract_x
_atom_site_fract_y
_atom_site_fract_z
_atom_site_U_iso_or_equiv
_atom_site_adp_type
_atom_site_occupancy
_atom_site_site_symmetry_order
_atom_site_calc_flag
_atom_site_refinement_flags_posn
_atom_site_refinement_flags_adp
_atom_site_refinement_flags_occupancy
_atom_site_disorder_assembly
_atom_site_disorder_group
O001 O 1.09130(11) 0.43027(19) 0.60665(10) 0.0297(5) Uani 1 1 d . . . . .
H1 H 1.0034(17) 0.307(3) 0.5224(15) 0.013(8) Uiso 1 1 d . . . . .
O1 O 0.84634(17) -0.0440(3) 0.73788(16) 0.0574(8) Uani 1 1 d . . . . .
O002 O 0.99136(12) 0.77427(19) 0.65210(10) 0.0295(5) Uani 1 1 d . . . . .
H2 H 0.917(2) 0.198(4) 0.861(2) 0.048(13) Uiso 1 1 d . . . . .
O003 O 0.53011(12) 0.88347(19) 0.50728(10) 0.0308(5) Uani 1 1 d . . . . .
H3 H 0.993(3) 0.430(4) 0.987(2) 0.044(15) Uiso 1 1 d . . . . .
O004 O 1.04429(13) 0.6895(2) 0.76707(11) 0.0402(6) Uani 1 1 d . . . . .
H4 H 0.489(3) 0.677(5) 0.979(2) 0.051(16) Uiso 1 1 d . . . . .
O005 O 0.92193(13) 0.3825(2) 0.62407(13) 0.0397(6) Uani 1 1 d . . . . .
H5 H 0.5767(19) 0.833(4) 0.6400(17) 0.018(11) Uiso 1 1 d . . . . .
O006 O 1.02639(12) 0.6330(2) 0.50461(11) 0.0332(5) Uani 1 1 d . . . . .
O007 O 0.60261(12) 0.6764(2) 0.59322(11) 0.0339(5) Uani 1 1 d . . . . .
O008 O 0.40433(12) 0.56791(19) 0.89058(10) 0.0315(5) Uani 1 1 d . . . . .
O009 O 0.47910(13) 0.3529(2) 0.98214(12) 0.0366(6) Uani 1 1 d . . . . .
O00A O 0.97495(13) -0.0202(2) 0.84686(12) 0.0391(6) Uani 1 1 d . . . . .
O00B O 0.50104(13) 0.2271(2) 0.84525(11) 0.0356(6) Uani 1 1 d . . . . .
O00C O 0.41258(13) 0.6103(2) 0.60008(14) 0.0437(7) Uani 1 1 d . . . . .
O00D O 0.37415(14) 0.1821(2) 0.74896(12) 0.0401(6) Uani 1 1 d . . . . .
O00E O 0.89242(12) 0.3229(2) 0.90852(12) 0.0372(6) Uani 1 1 d . . . . .
O00F O 0.51900(13) 1.0230(2) 0.65387(11) 0.0356(6) Uani 1 1 d . . . . .
O00I O 0.97375(14) 0.1106(2) 0.98419(13) 0.0433(7) Uani 1 1 d . . . . .
O00J O 0.36210(12) 0.4613(2) 0.61864(14) 0.0445(7) Uani 1 1 d . . . . .
N00K N 0.47774(13) 0.7960(2) 0.56694(12) 0.0259(6) Uani 1 1 d . . . . .
H00K H 0.4654 0.7373 0.5780 0.031 Uiso 1 1 calc R U . . .
N00N N 0.53298(14) 0.4555(2) 0.93034(12) 0.0289(6) Uani 1 1 d . . . . .
H00N H 0.5456 0.5176 0.9259 0.035 Uiso 1 1 calc R U . . .
O00O O 0.43771(14) 0.3094(2) 0.72893(11) 0.0403(6) Uani 1 1 d . . . . .
N00P N 0.96715(13) 0.5496(2) 0.56110(11) 0.0250(6) Uani 1 1 d . . . . .
H00P H 0.9532 0.4917 0.5718 0.030 Uiso 1 1 calc R U . . .
O00R O 0.56711(18) 0.9306(3) 0.76407(14) 0.0558(8) Uani 1 1 d . . . . .
O00S O 0.57981(14) 0.6216(2) 0.87795(13) 0.0457(7) Uani 1 1 d . . . . .
N00U N 0.44275(15) 0.3740(2) 0.84279(13) 0.0324(6) Uani 1 1 d . . . . .
H00U H 0.4430 0.4386 0.8509 0.039 Uiso 1 1 calc R U . . .
N00W N 0.47383(15) 0.6300(2) 0.96532(12) 0.0280(6) Uani 1 1 d . . . . .
N00X N 1.01989(15) 0.2107(3) 0.92582(14) 0.0358(7) Uani 1 1 d . . . . .
H00X H 1.0307 0.2726 0.9184 0.043 Uiso 1 1 calc R U . . .
N00Y N 0.91966(15) 0.1287(3) 0.84507(14) 0.0363(7) Uani 1 1 d . . . . .
N00Z N 1.04991(13) 0.6274(2) 0.65342(12) 0.0283(6) Uani 1 1 d . . . . .
H00Z H 1.0497 0.5635 0.6436 0.034 Uiso 1 1 calc R U . . .
O010 O 1.07887(15) 0.3872(3) 0.89027(17) 0.0581(9) Uani 1 1 d . . . . .
N011 N 0.97428(16) 0.3865(3) 0.97313(13) 0.0300(6) Uani 1 1 d . . . . .
N012 N 0.45986(15) 0.4935(3) 0.66519(16) 0.0437(8) Uani 1 1 d . . . . .
H012 H 0.4533 0.4359 0.6810 0.052 Uiso 1 1 calc R U . . .
N013 N 0.96217(15) 0.2627(3) 0.69004(14) 0.0369(7) Uani 1 1 d . . . . .
H013 H 0.9516 0.2109 0.7089 0.044 Uiso 1 1 calc R U . . .
N014 N 0.57346(15) 0.8725(3) 0.65364(16) 0.0335(7) Uani 1 1 d . . . . .
C015 C 0.56860(16) 0.6026(3) 0.57376(14) 0.0267(7) Uani 1 1 d . . . . .
C016 C 0.99827(16) 0.6878(3) 0.63362(13) 0.0261(7) Uani 1 1 d . . . . .
C018 C 1.06014(16) 0.3551(3) 0.58572(14) 0.0262(6) Uani 1 1 d . . . . .
C019 C 0.6090(2) 0.9637(3) 0.74222(19) 0.0431(10) Uani 1 1 d . . . . .
N1A N 0.53703(17) 0.7472(3) 0.81669(17) 0.0478(9) Uani 1 1 d . . . . .
H1AA H 0.5465 0.8026 0.8002 0.057 Uiso 1 1 calc R U . . .
C01B C 0.94817(16) 0.6463(2) 0.58473(14) 0.0258(6) Uani 1 1 d . . . . .
H01B H 0.9450 0.6975 0.5543 0.031 Uiso 1 1 calc R U . . .
C01C C 1.08250(16) 0.7249(3) 0.74004(14) 0.0283(7) Uani 1 1 d . . . . .
C01D C 0.43293(17) 0.7495(3) 0.88979(14) 0.0294(7) Uani 1 1 d . . . . .
H01A H 0.4739 0.7831 0.9045 0.035 Uiso 1 1 calc R U . . .
H01C H 0.3992 0.7870 0.9043 0.035 Uiso 1 1 calc R U . . .
C01E C 0.34078(16) 0.8616(3) 0.58572(15) 0.0315(7) Uani 1 1 d . . . . .
H01E H 0.3428 0.7983 0.5637 0.038 Uiso 1 1 calc R U . . .
C01F C 0.50984(15) 0.8016(3) 0.52297(14) 0.0256(6) Uani 1 1 d . . . . .
C01G C 1.14654(17) 0.2832(3) 0.70400(15) 0.0305(7) Uani 1 1 d . . . . .
H01D H 1.1505 0.3530 0.6904 0.037 Uiso 1 1 calc R U . . .
H01F H 1.1506 0.2863 0.7449 0.037 Uiso 1 1 calc R U . . .
N1G N 1.02095(14) 0.3602(2) 0.53467(12) 0.0257(6) Uani 1 1 d . . . . .
C01H C 0.88071(16) 0.6394(3) 0.60065(14) 0.0294(7) Uani 1 1 d . . . . .
H01G H 0.8714 0.7047 0.6173 0.035 Uiso 1 1 calc R U . . .
H01H H 0.8819 0.5870 0.6297 0.035 Uiso 1 1 calc R U . . .
N1H N 0.52349(14) 0.6104(2) 0.52650(12) 0.0277(6) Uani 1 1 d . . . . .
C01I C 1.02770(17) 0.3032(3) 0.70466(16) 0.0342(8) Uani 1 1 d . . . . .
H01I H 1.0403 0.3033 0.7456 0.041 Uiso 1 1 calc R U . . .
H01J H 1.0279 0.3741 0.6918 0.041 Uiso 1 1 calc R U . . .
C01J C 0.52214(16) 0.9341(3) 0.63678(14) 0.0283(7) Uani 1 1 d . . . . .
C01K C 1.00658(16) 0.5517(3) 0.52237(14) 0.0256(7) Uani 1 1 d . . . . .
C01L C 0.46415(16) 0.8904(3) 0.59536(14) 0.0285(7) Uani 1 1 d . . . . .
H01L H 0.4516 0.9425 0.5659 0.034 Uiso 1 1 calc R U . . .
O1L O 1.11313(15) 0.8147(2) 0.75232(13) 0.0455(7) Uani 1 1 d . . . . .
O01M O 0.92431(19) 0.0703(3) 0.73521(15) 0.0604(9) Uani 1 1 d . . . . .
O1M O 0.63337(14) 0.7717(3) 0.86889(14) 0.0483(7) Uani 1 1 d . . . . .
C01N C 0.57942(17) 0.4867(3) 0.66447(14) 0.0299(7) Uani 1 1 d . . . . .
C01O C 0.49562(16) 0.4397(3) 0.96925(15) 0.0294(7) Uani 1 1 d . . . . .
C01P C 0.91921(18) 0.5037(3) 0.90258(15) 0.0322(7) Uani 1 1 d . . . . .
H01K H 0.9574 0.5432 0.9186 0.039 Uiso 1 1 calc R U . . .
H01M H 0.8823 0.5358 0.9152 0.039 Uiso 1 1 calc R U . . .
C01Q C 0.91741(17) 0.3017(3) 0.64882(16) 0.0338(8) Uani 1 1 d . . . . .
O1Q O 0.86547(13) 0.2370(2) 0.63899(13) 0.0439(7) Uani 1 1 d . . . . .
C01R C 0.41184(17) 0.5297(3) 0.62579(17) 0.0356(8) Uani 1 1 d . . . . .
C01S C 1.14498(18) 0.7391(3) 0.65828(16) 0.0346(8) Uani 1 1 d . . . . .
H01N H 1.1558 0.7018 0.6266 0.052 Uiso 1 1 calc R U . . .
H01O H 1.1841 0.7608 0.6826 0.052 Uiso 1 1 calc R U . . .
H01P H 1.1195 0.7985 0.6448 0.052 Uiso 1 1 calc R U . . .
C01T C 0.4220(2) 0.8772(3) 0.81027(16) 0.0369(8) Uani 1 1 d . . . . .
H01Q H 0.4617 0.9068 0.8311 0.044 Uiso 1 1 calc R U . . .
H01R H 0.4234 0.8840 0.7702 0.044 Uiso 1 1 calc R U . . .
O1T O 1.12824(14) 0.5353(3) 0.87167(16) 0.0599(10) Uani 1 1 d . . . . .
N1U N 1.02756(16) 0.5100(3) 0.83118(18) 0.0522(10) Uani 1 1 d . . . . .
H1U H 1.0327 0.5698 0.8171 0.063 Uiso 1 1 calc R U . . .
C01V C 0.38435(16) 0.3276(3) 0.81009(15) 0.0301(7) Uani 1 1 d . . . . .
O1V O 0.64643(15) 1.0425(3) 0.76192(14) 0.0508(8) Uani 1 1 d . . . . .
C01W C 1.10610(16) 0.6697(3) 0.69133(14) 0.0273(7) Uani 1 1 d . . . . .
C01X C 0.28718(19) 0.8495(4) 0.62107(18) 0.0445(9) Uani 1 1 d . . . . .
H01S H 0.2470 0.8330 0.5967 0.067 Uiso 1 1 calc R U . . .
H01T H 0.2824 0.9128 0.6407 0.067 Uiso 1 1 calc R U . . .
H01U H 0.2984 0.7950 0.6481 0.067 Uiso 1 1 calc R U . . .
C01Y C 0.47603(17) 0.5366(3) 1.00064(14) 0.0301(7) Uani 1 1 d . . . . .
C01Z C 0.43553(16) 0.6410(3) 0.91423(14) 0.0268(7) Uani 1 1 d . . . . .
C020 C 0.98587(19) 0.2924(3) 1.00789(16) 0.0336(8) Uani 1 1 d . . . . .
C021 C 0.51405(17) 0.7012(3) 0.48949(14) 0.0280(7) Uani 1 1 d . . . . .
C022 C 1.07873(16) 0.2413(3) 0.67876(14) 0.0278(7) Uani 1 1 d . . . . .
C023 C 0.40638(15) 0.8759(3) 0.62544(13) 0.0272(6) Uani 1 1 d . . . . .
H02A H 0.4034 0.9355 0.6493 0.033 Uiso 1 1 calc R U . . .
H02B H 0.4144 0.8161 0.6500 0.033 Uiso 1 1 calc R U . . .
C024 C 0.40353(17) 0.2726(3) 0.75892(15) 0.0306(7) Uani 1 1 d . . . . .
C025 C 0.42040(17) 0.7613(3) 0.82486(15) 0.0306(7) Uani 1 1 d . . . . .
C026 C 1.06328(17) 0.2482(3) 0.61347(14) 0.0287(7) Uani 1 1 d . . . . .
H02C H 1.0958 0.2082 0.5987 0.034 Uiso 1 1 calc R U . . .
H02D H 1.0218 0.2146 0.6010 0.034 Uiso 1 1 calc R U . . .
C027 C 1.14811(19) 0.5790(3) 0.71760(17) 0.0383(8) Uani 1 1 d . . . . .
H02E H 1.1637 0.5412 0.6883 0.057 Uiso 1 1 calc R U . . .
H02F H 1.1225 0.5342 0.7368 0.057 Uiso 1 1 calc R U . . .
H02G H 1.1843 0.6048 0.7441 0.057 Uiso 1 1 calc R U . . .
C028 C 0.57486(17) 0.4951(3) 0.59968(14) 0.0292(7) Uani 1 1 d . . . . .
H02H H 0.6133 0.4631 0.5898 0.035 Uiso 1 1 calc R U . . .
H02I H 0.5377 0.4549 0.5819 0.035 Uiso 1 1 calc R U . . .
C029 C 1.20212(17) 0.2181(3) 0.68908(16) 0.0345(8) Uani 1 1 d . . . . .
H02J H 1.2010 0.2205 0.6485 0.041 Uiso 1 1 calc R U . . .
H02K H 1.2433 0.2468 0.7075 0.041 Uiso 1 1 calc R U . . .
C02A C 1.02085(16) 0.4480(3) 0.49552(14) 0.0279(7) Uani 1 1 d . . . . .
C02B C 0.99119(17) 0.1962(3) 0.97087(16) 0.0331(8) Uani 1 1 d . . . . .
C02C C 0.33865(19) 0.4156(3) 0.78582(18) 0.0404(9) Uani 1 1 d . . . . .
H02L H 0.3603 0.4593 0.7627 0.061 Uiso 1 1 calc R U . . .
H02M H 0.3269 0.4552 0.8163 0.061 Uiso 1 1 calc R U . . .
H02N H 0.3002 0.3872 0.7633 0.061 Uiso 1 1 calc R U . . .
C02D C 0.63212(17) 0.9130(3) 0.68934(15) 0.0330(8) Uani 1 1 d . . . . .
C02E C 0.86108(19) 0.0854(3) 0.81151(18) 0.0379(8) Uani 1 1 d . . . . .
C02F C 1.13188(19) 0.0609(3) 0.68167(17) 0.0361(8) Uani 1 1 d . . . . .
H02O H 1.1284 -0.0084 0.6960 0.043 Uiso 1 1 calc R U . . .
H02P H 1.1289 0.0566 0.6409 0.043 Uiso 1 1 calc R U . . .
C02G C 0.3647(2) 0.9392(3) 0.82346(17) 0.0403(9) Uani 1 1 d . . . . .
H02Q H 0.3682 1.0097 0.8109 0.048 Uiso 1 1 calc R U . . .
H02R H 0.3661 0.9402 0.8641 0.048 Uiso 1 1 calc R U . . .
C02H C 0.8879(2) 0.6587(4) 0.76265(18) 0.0487(10) Uani 1 1 d . . . . .
H02S H 0.8856 0.7331 0.7585 0.058 Uiso 1 1 calc R U . . .
H02T H 0.9201 0.6332 0.7415 0.058 Uiso 1 1 calc R U . . .
C02I C 0.84488(17) 0.4659(3) 0.80937(15) 0.0347(8) Uani 1 1 d . . . . .
H02U H 0.8484 0.3915 0.8122 0.042 Uiso 1 1 calc R U . . .
H02V H 0.8109 0.4874 0.8297 0.042 Uiso 1 1 calc R U . . .
C02J C 0.6893(2) 0.7464(4) 0.9129(2) 0.0463(10) Uani 1 1 d . . . . .
C02K C 0.4107(2) 0.5170(3) 1.01896(18) 0.0419(9) Uani 1 1 d . . . . .
H02W H 0.3785 0.5019 0.9863 0.063 Uiso 1 1 calc R U . . .
H02X H 0.3979 0.5773 1.0375 0.063 Uiso 1 1 calc R U . . .
H02Y H 0.4146 0.4596 1.0446 0.063 Uiso 1 1 calc R U . . .
C02L C 0.52172(17) 0.5429(3) 0.68328(16) 0.0370(8) Uani 1 1 d . . . . .
H02Z H 0.5297 0.5477 0.7243 0.044 Uiso 1 1 calc R U . . .
H010 H 0.5195 0.6126 0.6683 0.044 Uiso 1 1 calc R U . . .
C02M C 0.92684(17) 0.3961(3) 0.92776(15) 0.0303(7) Uani 1 1 d . . . . .
C02N C 1.19715(19) 0.1065(3) 0.70765(17) 0.0376(8) Uani 1 1 d . . . . .
H011 H 1.2317 0.0663 0.6960 0.045 Uiso 1 1 calc R U . . .
H014 H 1.2024 0.1033 0.7486 0.045 Uiso 1 1 calc R U . . .
C02O C 0.90788(19) 0.6309(3) 0.82518(16) 0.0369(8) Uani 1 1 d . . . . .
H015 H 0.8778 0.6634 0.8463 0.044 Uiso 1 1 calc R U . . .
H016 H 0.9507 0.6594 0.8388 0.044 Uiso 1 1 calc R U . . .
C02P C 0.97288(18) 0.0705(3) 0.86027(15) 0.0352(8) Uani 1 1 d . . . . .
C02Q C 0.8221(2) 0.6116(4) 0.73924(18) 0.0523(11) Uani 1 1 d . . . . .
H017 H 0.7893 0.6401 0.7589 0.063 Uiso 1 1 calc R U . . .
H018 H 0.8102 0.6280 0.6993 0.063 Uiso 1 1 calc R U . . .
C02R C 0.9332(3) 0.2770(4) 1.0433(2) 0.0514(11) Uani 1 1 d . . . . .
H019 H 0.8918 0.2707 1.0188 0.077 Uiso 1 1 calc R U . . .
H01V H 0.9324 0.3352 1.0680 0.077 Uiso 1 1 calc R U . . .
H01W H 0.9419 0.2154 1.0655 0.077 Uiso 1 1 calc R U . . .
C02S C 0.67495(19) 0.8217(3) 0.71337(18) 0.0426(9) Uani 1 1 d . . . . .
H01X H 0.6856 0.7811 0.6828 0.064 Uiso 1 1 calc R U . . .
H01Y H 0.6519 0.7799 0.7363 0.064 Uiso 1 1 calc R U . . .
H01Z H 0.7142 0.8471 0.7361 0.064 Uiso 1 1 calc R U . . .
C02T C 0.58282(19) 0.7062(3) 0.85668(18) 0.0391(8) Uani 1 1 d . . . . .
C02U C 0.55419(17) 0.3756(3) 0.89459(16) 0.0353(8) Uani 1 1 d . . . . .
H020 H 0.5757 0.4113 0.8669 0.042 Uiso 1 1 calc R U . . .
C02V C 0.49613(17) 0.3170(3) 0.86033(14) 0.0298(7) Uani 1 1 d . . . . .
C02W C 0.44838(19) 0.6881(3) 0.45056(16) 0.0368(8) Uani 1 1 d . . . . .
H021 H 0.4388 0.7489 0.4278 0.055 Uiso 1 1 calc R U . . .
H022 H 0.4151 0.6779 0.4730 0.055 Uiso 1 1 calc R U . . .
H023 H 0.4500 0.6295 0.4264 0.055 Uiso 1 1 calc R U . . .
C02X C 0.29596(19) 0.7808(3) 0.81049(18) 0.0420(9) Uani 1 1 d . . . . .
H024 H 0.2557 0.7519 0.7903 0.050 Uiso 1 1 calc R U . . .
H025 H 0.2954 0.7754 0.8507 0.050 Uiso 1 1 calc R U . . .
C02Y C 0.81573(19) 0.1748(3) 0.78836(18) 0.0425(9) Uani 1 1 d . . . . .
H026 H 0.8389 0.2229 0.7688 0.064 Uiso 1 1 calc R U . . .
H027 H 0.8008 0.2091 0.8192 0.064 Uiso 1 1 calc R U . . .
H028 H 0.7791 0.1481 0.7626 0.064 Uiso 1 1 calc R U . . .
C02Z C 1.07805(19) 0.4697(4) 0.8668(2) 0.0465(10) Uani 1 1 d . . . . .
C030 C 0.5288(2) 0.5533(3) 1.05203(16) 0.0394(9) Uani 1 1 d . . . . .
H03A H 0.5689 0.5701 1.0398 0.059 Uiso 1 1 calc R U . . .
H03B H 0.5343 0.4915 1.0744 0.059 Uiso 1 1 calc R U . . .
H03C H 0.5165 0.6089 1.0744 0.059 Uiso 1 1 calc R U . . .
C031 C 0.3002(2) 0.8939(3) 0.79459(19) 0.0463(10) Uani 1 1 d . . . . .
H03D H 0.2647 0.9318 0.8061 0.056 Uiso 1 1 calc R U . . .
H03E H 0.2964 0.9002 0.7538 0.056 Uiso 1 1 calc R U . . .
C032 C 1.08476(19) 0.4547(3) 0.47331(17) 0.0391(8) Uani 1 1 d . . . . .
H03F H 1.0925 0.3908 0.4555 0.059 Uiso 1 1 calc R U . . .
H03G H 1.1196 0.4679 0.5043 0.059 Uiso 1 1 calc R U . . .
H03H H 1.0824 0.5098 0.4462 0.059 Uiso 1 1 calc R U . . .
C033 C 0.35344(18) 0.7187(3) 0.79617(15) 0.0347(8) Uani 1 1 d . . . . .
H03I H 0.3514 0.7189 0.7554 0.042 Uiso 1 1 calc R U . . .
H03J H 0.3496 0.6477 0.8079 0.042 Uiso 1 1 calc R U . . .
C034 C 0.96427(19) 0.4296(3) 0.44633(15) 0.0375(8) Uani 1 1 d . . . . .
H03K H 0.9628 0.4845 0.4193 0.056 Uiso 1 1 calc R U . . .
H03L H 0.9242 0.4276 0.4606 0.056 Uiso 1 1 calc R U . . .
H03M H 0.9705 0.3651 0.4283 0.056 Uiso 1 1 calc R U . . .
C035 C 0.90965(17) 0.5144(3) 0.83787(15) 0.0311(7) Uani 1 1 d . . . . .
C036 C 0.5790(2) 0.3698(3) 0.67743(17) 0.0390(8) Uani 1 1 d . . . . .
H03N H 0.5370 0.3419 0.6607 0.047 Uiso 1 1 calc R U . . .
H03O H 0.6115 0.3365 0.6593 0.047 Uiso 1 1 calc R U . . .
C037 C 0.5690(2) 0.7092(3) 0.45533(17) 0.0387(8) Uani 1 1 d . . . . .
H03P H 0.5692 0.6487 0.4323 0.058 Uiso 1 1 calc R U . . .
H03Q H 0.6098 0.7148 0.4807 0.058 Uiso 1 1 calc R U . . .
H03R H 0.5625 0.7691 0.4315 0.058 Uiso 1 1 calc R U . . .
C038 C 1.1880(2) 0.5163(4) 0.9127(2) 0.0566(13) Uani 1 1 d . . . . .
C039 C 0.6683(2) 0.7265(4) 0.9693(2) 0.0539(11) Uani 1 1 d . . . . .
H03S H 0.6381 0.7789 0.9762 0.081 Uiso 1 1 calc R U . . .
H03T H 0.7056 0.7278 0.9990 0.081 Uiso 1 1 calc R U . . .
H03U H 0.6477 0.6601 0.9686 0.081 Uiso 1 1 calc R U . . .
C03A C 0.64300(17) 0.5330(3) 0.69586(16) 0.0358(8) Uani 1 1 d . . . . .
H03V H 0.6407 0.6075 0.6925 0.043 Uiso 1 1 calc R U . . .
H03W H 0.6785 0.5096 0.6778 0.043 Uiso 1 1 calc R U . . .
C03B C 1.07545(18) 0.1271(3) 0.69554(16) 0.0341(7) Uani 1 1 d . . . . .
H03X H 1.0348 0.0982 0.6761 0.041 Uiso 1 1 calc R U . . .
H03Y H 1.0753 0.1231 0.7359 0.041 Uiso 1 1 calc R U . . .
C03C C 1.0523(2) 0.3064(3) 1.04590(19) 0.0478(10) Uani 1 1 d . . . . .
H03Z H 1.0846 0.3191 1.0228 0.072 Uiso 1 1 calc R U . . .
H029 H 1.0633 0.2450 1.0679 0.072 Uiso 1 1 calc R U . . .
H030 H 1.0505 0.3638 1.0709 0.072 Uiso 1 1 calc R U . . .
C03D C 0.96561(18) 0.4606(3) 0.81489(17) 0.0394(9) Uani 1 1 d . . . . .
H031 H 0.9689 0.3900 0.8284 0.047 Uiso 1 1 calc R U . . .
H032 H 0.9551 0.4586 0.7739 0.047 Uiso 1 1 calc R U . . .
C03E C 1.1550(2) 0.1091(4) 0.9271(2) 0.0498(11) Uani 1 1 d . . . . .
H033 H 1.1533 0.1690 0.9517 0.060 Uiso 1 1 calc R U . . .
C03F C 0.6578(2) 0.5040(5) 0.75897(18) 0.0525(12) Uani 1 1 d . . . . .
H034 H 0.7000 0.5314 0.7757 0.063 Uiso 1 1 calc R U . . .
H035 H 0.6255 0.5353 0.7782 0.063 Uiso 1 1 calc R U . . .
C03G C 0.3516(2) 0.2562(3) 0.84717(18) 0.0406(9) Uani 1 1 d . . . . .
H036 H 0.3122 0.2295 0.8255 0.061 Uiso 1 1 calc R U . . .
H037 H 0.3419 0.2941 0.8791 0.061 Uiso 1 1 calc R U . . .
H038 H 0.3803 0.2001 0.8603 0.061 Uiso 1 1 calc R U . . .
C03H C 0.47257(19) 0.7040(3) 0.79945(16) 0.0396(9) Uani 1 1 d . . . . .
H039 H 0.4731 0.6322 0.8110 0.048 Uiso 1 1 calc R U . . .
H040 H 0.4614 0.7062 0.7585 0.048 Uiso 1 1 calc R U . . .
C03I C 0.7261(2) 0.6561(5) 0.8935(2) 0.0602(13) Uani 1 1 d . . . . .
H041 H 0.6986 0.5963 0.8889 0.090 Uiso 1 1 calc R U . . .
H042 H 0.7640 0.6422 0.9213 0.090 Uiso 1 1 calc R U . . .
H043 H 0.7390 0.6728 0.8580 0.090 Uiso 1 1 calc R U . . .
C03J C 1.03409(19) 0.1282(4) 0.8885(2) 0.0474(10) Uani 1 1 d . . . . .
H044 H 1.0503 0.1631 0.8574 0.057 Uiso 1 1 calc R U . . .
C03K C 0.60359(19) 0.3010(3) 0.9260(2) 0.0443(9) Uani 1 1 d . . . . .
H045 H 0.6123 0.2484 0.8995 0.053 Uiso 1 1 calc R U . . .
H046 H 0.5842 0.2668 0.9550 0.053 Uiso 1 1 calc R U . . .
C03L C 0.6679(2) 0.3471(4) 0.9539(2) 0.0494(10) Uani 1 1 d . . . . .
H03$ H 0.6692 0.4159 0.9372 0.059 Uiso 1 1 calc R U . A 1
C03M C 0.2649(2) 0.3796(4) 0.5848(3) 0.0660(15) Uani 1 1 d . . . . .
H048 H 0.2229 0.3830 0.5610 0.099 Uiso 1 1 calc R U . . .
H049 H 0.2596 0.3755 0.6237 0.099 Uiso 1 1 calc R U . . .
H04A H 0.2876 0.3196 0.5752 0.099 Uiso 1 1 calc R U . . .
C03N C 0.30377(18) 0.4760(3) 0.57605(19) 0.0417(9) Uani 1 1 d . . . . .
C03O C 0.8243(2) 0.6142(5) 0.55254(19) 0.0592(13) Uani 1 1 d . . . . .
H04B H 0.8260 0.5396 0.5463 0.071 Uiso 1 1 calc R U . . .
C03P C 0.6684(2) 0.9864(4) 0.6574(2) 0.0532(11) Uani 1 1 d . . . . .
H04C H 0.6808 0.9514 0.6257 0.080 Uiso 1 1 calc R U . . .
H04D H 0.7066 1.0107 0.6821 0.080 Uiso 1 1 calc R U . . .
H04E H 0.6410 1.0439 0.6442 0.080 Uiso 1 1 calc R U . . .
C03Q C 0.3255(2) 0.9514(4) 0.5447(2) 0.0481(10) Uani 1 1 d . . . . .
H04F H 0.3555 0.9514 0.5186 0.072 Uiso 1 1 calc R U . . .
H04G H 0.3293 1.0151 0.5655 0.072 Uiso 1 1 calc R U . . .
H04H H 0.2820 0.9444 0.5241 0.072 Uiso 1 1 calc R U . . .
C03R C 0.8253(2) 0.4957(4) 0.74703(17) 0.0484(11) Uani 1 1 d . . . . .
H04I H 0.8566 0.4673 0.7257 0.058 Uiso 1 1 calc R U . . .
H04J H 0.7832 0.4660 0.7321 0.058 Uiso 1 1 calc R U . . .
C03S C 0.7736(2) 0.3520(4) 0.6095(2) 0.0525(11) Uani 1 1 d . . . . .
H04K H 0.8014 0.4113 0.6112 0.079 Uiso 1 1 calc R U . . .
H04L H 0.7611 0.3417 0.6458 0.079 Uiso 1 1 calc R U . . .
H04M H 0.7356 0.3628 0.5813 0.079 Uiso 1 1 calc R U . . .
C03T C 0.7596(2) 0.6355(6) 0.5716(2) 0.0696(17) Uani 1 1 d . . . . .
H04N H 0.7246 0.6110 0.5433 0.104 Uiso 1 1 calc R U . . .
H04O H 0.7548 0.7084 0.5767 0.104 Uiso 1 1 calc R U . . .
H04P H 0.7586 0.6006 0.6068 0.104 Uiso 1 1 calc R U . . .
C03U C 0.8314(2) 0.2680(4) 0.5373(2) 0.0519(11) Uani 1 1 d . . . . .
H04Q H 0.7942 0.2651 0.5076 0.078 Uiso 1 1 calc R U . . .
H04R H 0.8605 0.2126 0.5326 0.078 Uiso 1 1 calc R U . . .
H04S H 0.8533 0.3328 0.5356 0.078 Uiso 1 1 calc R U . . .
C03V C 1.2197(3) 0.4148(5) 0.9016(3) 0.0763(18) Uani 1 1 d . . . . .
H04T H 1.2192 0.4073 0.8617 0.114 Uiso 1 1 calc R U . . .
H04U H 1.1962 0.3589 0.9148 0.114 Uiso 1 1 calc R U . . .
H04V H 1.2638 0.4142 0.9214 0.114 Uiso 1 1 calc R U . . .
C03W C 0.3212(2) 0.4763(5) 0.5174(2) 0.0603(13) Uani 1 1 d . . . . .
H04W H 0.2825 0.4670 0.4897 0.090 Uiso 1 1 calc R U . . .
H04X H 0.3510 0.4211 0.5144 0.090 Uiso 1 1 calc R U . . .
H04Y H 0.3411 0.5409 0.5109 0.090 Uiso 1 1 calc R U . . .
C03X C 0.80973(19) 0.2576(3) 0.59416(18) 0.0407(9) Uani 1 1 d . . . . .
C03Y C 1.0876(2) 0.0594(4) 0.91440(19) 0.0482(10) Uani 1 1 d . . . . .
H04Z H 1.0894 0.0013 0.8892 0.058 Uiso 1 1 calc R U . . .
H050 H 1.0772 0.0324 0.9495 0.058 Uiso 1 1 calc R U . . .
C03Z C 0.3879(3) 0.1282(5) 0.6997(2) 0.0665(15) Uani 1 1 d . . . . .
H051 H 0.3758 0.1707 0.6668 0.100 Uiso 1 1 calc R U . . .
H052 H 0.3635 0.0651 0.6949 0.100 Uiso 1 1 calc R U . . .
H053 H 0.4335 0.1128 0.7046 0.100 Uiso 1 1 calc R U . . .
C040 C 0.7285(3) 0.8464(5) 0.9160(3) 0.0746(17) Uani 1 1 d . . . . .
H054 H 0.7407 0.8598 0.8799 0.112 Uiso 1 1 calc R U . . .
H055 H 0.7668 0.8398 0.9444 0.112 Uiso 1 1 calc R U . . .
H056 H 0.7025 0.9025 0.9257 0.112 Uiso 1 1 calc R U . . .
C041 C 0.8839(2) 0.0358(3) 0.7570(2) 0.0483(11) Uani 1 1 d . . . . .
C042 C 0.7690(3) 0.1610(5) 0.5959(3) 0.0689(16) Uani 1 1 d . . . . .
H057 H 0.7284 0.1688 0.5705 0.103 Uiso 1 1 calc R U . . .
H058 H 0.7610 0.1504 0.6337 0.103 Uiso 1 1 calc R U . . .
H059 H 0.7919 0.1026 0.5845 0.103 Uiso 1 1 calc R U . . .
C043 C 1.1733(3) 0.5204(6) 0.9726(3) 0.0707(15) Uani 1 1 d . . . . .
H05A H 1.1518 0.5841 0.9780 0.106 Uiso 1 1 calc R U . . .
H05B H 1.2132 0.5161 0.9993 0.106 Uiso 1 1 calc R U . . .
H05C H 1.1457 0.4636 0.9783 0.106 Uiso 1 1 calc R U . . .
C044 C 0.2680(2) 0.5725(4) 0.5880(3) 0.0607(13) Uani 1 1 d . . . . .
H05D H 0.2937 0.6320 0.5826 0.091 Uiso 1 1 calc R U . . .
H05E H 0.2607 0.5711 0.6265 0.091 Uiso 1 1 calc R U . . .
H05F H 0.2271 0.5760 0.5627 0.091 Uiso 1 1 calc R U . . .
C045 C 0.8272(2) 0.0077(5) 0.8440(2) 0.0642(14) Uani 1 1 d . . . . .
H05G H 0.7869 -0.0130 0.8211 0.096 Uiso 1 1 calc R U . . .
H05H H 0.8187 0.0388 0.8783 0.096 Uiso 1 1 calc R U . . .
H05I H 0.8546 -0.0515 0.8530 0.096 Uiso 1 1 calc R U . . .
C046 C 0.5924(2) 0.3422(5) 0.7405(2) 0.0574(13) Uani 1 1 d . . . . .
H05J H 0.5581 0.3695 0.7588 0.069 Uiso 1 1 calc R U . . .
H05K H 0.5934 0.2679 0.7451 0.069 Uiso 1 1 calc R U . . .
C047 C 1.0957(4) 0.8694(5) 0.7997(3) 0.089(2) Uani 1 1 d . . . . .
H05L H 1.1210 0.9315 0.8062 0.134 Uiso 1 1 calc R U . . .
H05M H 1.1042 0.8267 0.8329 0.134 Uiso 1 1 calc R U . . .
H05N H 1.0504 0.8866 0.7917 0.134 Uiso 1 1 calc R U . . .
C048 C 0.8630(3) -0.0860(5) 0.6858(2) 0.0662(14) Uani 1 1 d . . . . .
H05O H 0.8649 -0.0310 0.6593 0.099 Uiso 1 1 calc R U . . .
H05P H 0.8306 -0.1350 0.6697 0.099 Uiso 1 1 calc R U . . .
H05Q H 0.9045 -0.1195 0.6941 0.099 Uiso 1 1 calc R U . . .
C049 C 0.6576(2) 0.3880(5) 0.7678(2) 0.0691(17) Uani 1 1 d . . . . .
H05R H 0.6656 0.3729 0.8081 0.083 Uiso 1 1 calc R U . . .
H05S H 0.6921 0.3569 0.7512 0.083 Uiso 1 1 calc R U . . .
C04A C 0.8268(3) 0.6622(7) 0.4989(2) 0.086(2) Uani 1 1 d . . . . .
H05T H 0.7879 0.6464 0.4727 0.128 Uiso 1 1 calc R U . . .
H05U H 0.8638 0.6368 0.4844 0.128 Uiso 1 1 calc R U . . .
H05V H 0.8305 0.7356 0.5038 0.128 Uiso 1 1 calc R U . . .
C04B C 0.6321(3) 1.0836(5) 0.8143(2) 0.0674(15) Uani 1 1 d . . . . .
H05W H 0.6529 1.1494 0.8218 0.101 Uiso 1 1 calc R U . . .
H05X H 0.6479 1.0371 0.8448 0.101 Uiso 1 1 calc R U . . .
H05Y H 0.5859 1.0917 0.8113 0.101 Uiso 1 1 calc R U . . .
C04C C 1.2295(3) 0.6056(6) 0.9006(4) 0.093(3) Uani 1 1 d . . . . .
H05Z H 1.2368 0.6013 0.8623 0.139 Uiso 1 1 calc R U . . .
H060 H 1.2704 0.6032 0.9260 0.139 Uiso 1 1 calc R U . . .
H061 H 1.2078 0.6692 0.9059 0.139 Uiso 1 1 calc R U . . .
C04D C 1.1842(3) 0.1410(6) 0.8775(3) 0.0772(17) Uani 1 1 d . . . . .
H062 H 1.1833 0.0840 0.8518 0.116 Uiso 1 1 calc R U . . .
H063 H 1.2284 0.1622 0.8901 0.116 Uiso 1 1 calc R U . . .
H064 H 1.1599 0.1974 0.8585 0.116 Uiso 1 1 calc R U . . .
C04E C 1.1978(4) 0.0256(5) 0.9603(3) 0.086(2) Uani 1 1 d . . . . .
H065 H 1.2035 -0.0303 0.9354 0.130 Uiso 1 1 calc R U . . .
H066 H 1.1772 0.0004 0.9905 0.130 Uiso 1 1 calc R U . . .
H067 H 1.2394 0.0544 0.9759 0.130 Uiso 1 1 calc R U . . .
C1C C 0.7257(4) 0.2894(10) 0.9381(5) 0.063(3) Uani 0.5 1 d . . P B 1
H1X H 0.7234 0.2916 0.8978 0.095 Uiso 0.5 1 calc R U P B 1
H1Y H 0.7248 0.2189 0.9503 0.095 Uiso 0.5 1 calc R U P B 1
H1Z H 0.7653 0.3213 0.9564 0.095 Uiso 0.5 1 calc R U P B 1
C2C C 0.6672(5) 0.3641(13) 1.0113(4) 0.078(4) Uani 0.5 1 d . . P B 1
H2U H 0.7006 0.4125 1.0260 0.117 Uiso 0.5 1 calc R U P B 1
H2V H 0.6747 0.3001 1.0316 0.117 Uiso 0.5 1 calc R U P B 1
H2W H 0.6256 0.3913 1.0158 0.117 Uiso 0.5 1 calc R U P B 1
C1B C 0.7058(5) 0.2692(9) 1.0024(4) 0.060(2) Uani 0.5 1 d . . P B 2
H1A H 0.7182 0.2077 0.9847 0.090 Uiso 0.5 1 calc R U P B 2
H1B H 0.6775 0.2515 1.0284 0.090 Uiso 0.5 1 calc R U P B 2
H1C H 0.7439 0.3028 1.0225 0.090 Uiso 0.5 1 calc R U P B 2
H1S H 0.501(2) 0.556(4) 0.5170(17) 0.026(10) Uiso 1 1 d . . . C 2
C2B C 0.7129(5) 0.3731(10) 0.9179(4) 0.064(3) Uani 0.5 1 d . . P B 2
H2J H 0.7184 0.3152 0.8942 0.096 Uiso 0.5 1 calc R U P B 2
H2K H 0.7540 0.3908 0.9405 0.096 Uiso 0.5 1 calc R U P B 2
H2L H 0.6967 0.4309 0.8946 0.096 Uiso 0.5 1 calc R U P B 2

loop_
_atom_site_aniso_label
_atom_site_aniso_U_11
_atom_site_aniso_U_22
_atom_site_aniso_U_33
_atom_site_aniso_U_23
_atom_site_aniso_U_13
_atom_site_aniso_U_12
O001 0.0327(11) 0.0191(11) 0.0337(12) -0.0015(10) -0.0047(9) -0.0008(9)
O1 0.0578(18) 0.0429(18) 0.067(2) -0.0197(16) -0.0010(16) 0.0003(15)
O002 0.0354(12) 0.0216(12) 0.0305(11) -0.0029(9) 0.0031(9) 0.0026(9)
O003 0.0344(12) 0.0218(12) 0.0366(12) 0.0016(10) 0.0071(10) -0.0019(9)
O004 0.0435(14) 0.0446(16) 0.0344(13) 0.0063(12) 0.0120(11) -0.0056(12)
O005 0.0338(13) 0.0303(14) 0.0549(16) 0.0080(12) 0.0071(11) -0.0017(11)
O006 0.0424(13) 0.0222(12) 0.0359(12) 0.0040(10) 0.0096(10) 0.0039(10)
O007 0.0303(12) 0.0251(13) 0.0436(14) -0.0023(11) -0.0008(10) -0.0016(10)
O008 0.0336(12) 0.0199(12) 0.0372(13) -0.0030(10) -0.0047(10) 0.0013(10)
O009 0.0427(14) 0.0224(13) 0.0433(14) 0.0034(10) 0.0036(11) -0.0019(10)
O00A 0.0402(14) 0.0312(15) 0.0442(15) -0.0063(12) 0.0029(11) -0.0033(11)
O00B 0.0396(13) 0.0260(13) 0.0412(14) -0.0059(11) 0.0069(11) 0.0028(10)
O00C 0.0333(13) 0.0308(14) 0.0677(18) 0.0152(13) 0.0105(12) 0.0000(11)
O00D 0.0473(15) 0.0294(14) 0.0468(15) -0.0170(12) 0.0172(12) -0.0086(11)
O00E 0.0345(13) 0.0256(13) 0.0486(15) -0.0027(11) -0.0004(11) -0.0030(10)
O00F 0.0388(13) 0.0244(13) 0.0422(14) -0.0053(11) 0.0037(11) -0.0013(10)
O00I 0.0441(15) 0.0237(14) 0.0585(17) 0.0003(12) -0.0014(12) -0.0006(11)
O00J 0.0285(12) 0.0382(16) 0.0633(18) 0.0210(14) -0.0015(12) -0.0057(11)
N00K 0.0274(13) 0.0183(14) 0.0318(14) -0.0018(11) 0.0049(11) -0.0009(10)
N00N 0.0315(13) 0.0226(14) 0.0313(14) -0.0030(11) 0.0017(11) 0.0024(11)
O00O 0.0489(15) 0.0390(15) 0.0348(13) 0.0042(11) 0.0122(11) -0.0061(12)
N00P 0.0275(13) 0.0203(14) 0.0262(13) -0.0005(10) 0.0015(10) 0.0024(10)
O00R 0.071(2) 0.0523(19) 0.0497(17) 0.0093(15) 0.0256(16) 0.0003(17)
O00S 0.0429(15) 0.0359(16) 0.0596(17) 0.0078(14) 0.0129(13) -0.0006(13)
N00U 0.0377(15) 0.0200(14) 0.0370(15) -0.0051(12) -0.0002(12) 0.0023(12)
N00W 0.0337(15) 0.0194(15) 0.0288(14) -0.0035(12) -0.0005(11) -0.0008(12)
N00X 0.0316(15) 0.0343(17) 0.0399(16) -0.0103(13) 0.0014(12) 0.0033(13)
N00Y 0.0310(15) 0.0357(18) 0.0398(16) -0.0112(14) -0.0008(12) 0.0012(13)
N00Z 0.0286(13) 0.0200(14) 0.0337(14) -0.0042(12) -0.0021(11) 0.0001(11)
O010 0.0374(15) 0.0497(19) 0.087(2) 0.0284(18) 0.0095(15) 0.0070(14)
N011 0.0370(16) 0.0205(16) 0.0313(15) -0.0007(12) 0.0028(12) -0.0020(13)
N012 0.0266(15) 0.043(2) 0.061(2) 0.0173(16) 0.0071(14) -0.0031(13)
N013 0.0332(15) 0.0336(17) 0.0441(17) 0.0065(14) 0.0072(13) -0.0027(13)
N014 0.0285(16) 0.0263(17) 0.0433(18) -0.0117(15) -0.0001(13) -0.0014(13)
C015 0.0260(15) 0.0224(17) 0.0313(16) -0.0006(13) 0.0038(12) 0.0019(12)
C016 0.0283(15) 0.0244(17) 0.0261(15) 0.0005(13) 0.0062(12) 0.0002(13)
C018 0.0272(15) 0.0221(16) 0.0279(15) -0.0007(13) 0.0006(12) 0.0023(12)
C019 0.045(2) 0.026(2) 0.051(2) -0.0003(17) -0.0126(18) 0.0032(16)
N1A 0.0389(17) 0.046(2) 0.060(2) 0.0169(17) 0.0109(16) -0.0019(15)
C01B 0.0301(15) 0.0179(15) 0.0282(15) -0.0003(12) 0.0010(12) 0.0034(11)
C01C 0.0320(16) 0.0251(17) 0.0267(15) -0.0013(13) 0.0018(13) -0.0002(13)
C01D 0.0333(17) 0.0217(17) 0.0296(17) -0.0019(13) -0.0044(13) -0.0007(13)
C01E 0.0259(15) 0.0351(19) 0.0333(17) -0.0081(14) 0.0048(13) -0.0032(13)
C01F 0.0242(14) 0.0236(17) 0.0276(15) 0.0009(13) 0.0007(12) 0.0013(12)
C01G 0.0339(17) 0.0229(17) 0.0309(17) -0.0010(14) -0.0050(13) -0.0002(14)
N1G 0.0302(14) 0.0174(14) 0.0271(13) -0.0015(11) -0.0016(11) -0.0008(11)
C01H 0.0297(16) 0.0265(16) 0.0319(16) -0.0018(13) 0.0048(13) 0.0033(12)
N1H 0.0302(14) 0.0210(15) 0.0307(14) 0.0006(12) 0.0019(11) -0.0012(12)
C01I 0.0327(17) 0.0307(19) 0.0386(18) -0.0015(15) 0.0046(14) -0.0009(14)
C01J 0.0283(16) 0.0257(17) 0.0319(16) -0.0020(14) 0.0076(13) -0.0013(13)
C01K 0.0274(15) 0.0223(17) 0.0252(14) 0.0009(12) -0.0009(12) 0.0050(12)
C01L 0.0264(15) 0.0253(17) 0.0320(16) -0.0055(13) 0.0004(12) 0.0019(12)
O1L 0.0583(17) 0.0352(15) 0.0472(15) -0.0197(13) 0.0206(13) -0.0161(13)
O01M 0.075(2) 0.058(2) 0.0524(18) 0.0070(16) 0.0224(17) 0.0044(19)
O1M 0.0413(15) 0.0428(17) 0.0598(18) 0.0136(14) 0.0058(13) -0.0080(13)
C01N 0.0298(16) 0.0331(19) 0.0262(16) -0.0011(14) 0.0032(13) 0.0009(14)
C01O 0.0289(15) 0.0250(17) 0.0301(16) 0.0008(13) -0.0064(13) 0.0025(13)
C01P 0.0364(18) 0.0258(18) 0.0323(17) -0.0006(14) 0.0005(13) -0.0006(14)
C01Q 0.0268(16) 0.0320(19) 0.0432(19) -0.0006(16) 0.0075(14) 0.0004(14)
O1Q 0.0343(13) 0.0407(16) 0.0535(16) 0.0123(13) -0.0011(12) -0.0118(12)
C01R 0.0269(16) 0.0307(19) 0.051(2) 0.0058(16) 0.0112(15) -0.0020(14)
C01S 0.0339(17) 0.036(2) 0.0345(18) -0.0012(15) 0.0081(14) -0.0013(15)
C01T 0.045(2) 0.0281(19) 0.0345(18) 0.0003(15) -0.0009(15) -0.0057(16)
O1T 0.0283(13) 0.068(2) 0.082(2) 0.0446(19) 0.0034(14) -0.0026(14)
N1U 0.0288(16) 0.058(2) 0.070(2) 0.031(2) 0.0094(15) 0.0033(15)
C01V 0.0312(17) 0.0229(17) 0.0352(17) -0.0054(14) 0.0031(13) 0.0000(13)
O1V 0.0510(17) 0.0432(18) 0.0548(18) -0.0164(14) -0.0005(14) -0.0013(14)
C01W 0.0262(15) 0.0235(16) 0.0306(16) -0.0032(13) 0.0007(12) -0.0016(13)
C01X 0.0325(18) 0.056(3) 0.047(2) -0.0127(19) 0.0130(16) -0.0061(18)
C01Y 0.0372(17) 0.0243(17) 0.0270(16) 0.0032(13) 0.0007(13) 0.0022(14)
C01Z 0.0283(15) 0.0210(17) 0.0302(16) -0.0008(13) 0.0027(12) 0.0043(12)
C020 0.044(2) 0.0211(18) 0.0344(18) -0.0005(14) 0.0022(15) 0.0029(14)
C021 0.0333(17) 0.0233(17) 0.0273(16) 0.0008(13) 0.0053(13) 0.0004(13)
C022 0.0302(16) 0.0220(17) 0.0294(16) -0.0001(13) 0.0002(13) -0.0020(13)
C023 0.0271(15) 0.0255(16) 0.0288(15) -0.0032(12) 0.0038(12) 0.0009(12)
C024 0.0314(16) 0.0257(17) 0.0324(17) 0.0025(14) -0.0007(13) -0.0015(13)
C025 0.0355(17) 0.0243(18) 0.0298(17) -0.0018(13) -0.0007(13) -0.0005(14)
C026 0.0326(16) 0.0182(16) 0.0322(17) -0.0029(13) -0.0028(13) -0.0005(13)
C027 0.0367(18) 0.0282(19) 0.044(2) -0.0033(16) -0.0091(15) 0.0021(15)
C028 0.0347(17) 0.0231(17) 0.0289(16) -0.0012(13) 0.0029(13) 0.0030(13)
C029 0.0301(17) 0.0298(19) 0.0411(19) 0.0035(15) -0.0010(14) -0.0005(14)
C02A 0.0311(16) 0.0248(17) 0.0261(15) -0.0017(13) 0.0006(13) 0.0056(13)
C02B 0.0315(17) 0.0225(18) 0.0414(19) -0.0021(15) -0.0047(14) 0.0029(14)
C02C 0.0407(19) 0.0250(19) 0.050(2) -0.0107(16) -0.0073(16) 0.0033(15)
C02D 0.0290(16) 0.0324(19) 0.0352(17) 0.0006(15) -0.0008(14) -0.0046(14)
C02E 0.0346(18) 0.031(2) 0.046(2) 0.0007(16) 0.0008(15) -0.0092(15)
C02F 0.047(2) 0.0203(17) 0.0398(19) 0.0024(14) 0.0042(16) 0.0022(15)
C02G 0.058(2) 0.0223(18) 0.0371(19) 0.0039(15) -0.0010(17) 0.0008(17)
C02H 0.041(2) 0.063(3) 0.041(2) 0.019(2) 0.0052(16) 0.0000(19)
C02I 0.0287(16) 0.039(2) 0.0345(18) -0.0032(15) 0.0013(14) -0.0017(15)
C02J 0.035(2) 0.043(2) 0.060(3) 0.003(2) 0.0064(18) -0.0005(17)
C02K 0.049(2) 0.032(2) 0.048(2) 0.0025(17) 0.0190(17) 0.0003(16)
C02L 0.0302(17) 0.043(2) 0.0396(19) -0.0029(16) 0.0108(14) -0.0002(16)
C02M 0.0301(16) 0.0285(18) 0.0323(17) -0.0002(14) 0.0057(13) 0.0006(14)
C02N 0.042(2) 0.028(2) 0.0393(19) 0.0024(15) -0.0022(15) 0.0091(15)
C02O 0.0374(18) 0.034(2) 0.0377(19) 0.0076(16) 0.0010(14) -0.0014(15)
C02P 0.0379(19) 0.034(2) 0.0333(17) -0.0106(15) 0.0051(14) -0.0007(15)
C02Q 0.036(2) 0.083(3) 0.0359(19) 0.019(2) 0.0008(16) 0.003(2)
C02R 0.078(3) 0.034(2) 0.049(2) 0.0058(19) 0.031(2) 0.004(2)
C02S 0.0362(19) 0.038(2) 0.048(2) -0.0088(18) -0.0066(16) 0.0014(16)
C02T 0.0370(19) 0.037(2) 0.046(2) 0.0053(17) 0.0143(16) 0.0033(16)
C02U 0.0331(17) 0.0319(19) 0.0414(19) -0.0048(16) 0.0081(14) 0.0043(14)
C02V 0.0354(17) 0.0250(18) 0.0286(16) -0.0022(13) 0.0049(13) 0.0021(14)
C02W 0.044(2) 0.0299(19) 0.0323(18) -0.0023(15) -0.0035(15) 0.0007(16)
C02X 0.0364(19) 0.038(2) 0.046(2) 0.0018(18) -0.0084(16) 0.0020(17)
C02Y 0.0358(19) 0.038(2) 0.050(2) -0.0111(18) -0.0031(16) 0.0021(16)
C02Z 0.0287(17) 0.052(3) 0.061(3) 0.023(2) 0.0137(17) 0.0069(17)
C030 0.057(2) 0.0276(19) 0.0284(17) -0.0012(14) -0.0068(16) 0.0027(16)
C031 0.049(2) 0.038(2) 0.046(2) 0.0061(18) -0.0049(18) 0.0138(18)
C032 0.046(2) 0.034(2) 0.0400(19) 0.0028(15) 0.0130(16) 0.0077(16)
C033 0.043(2) 0.0245(18) 0.0315(17) -0.0005(14) -0.0088(15) -0.0022(15)
C034 0.046(2) 0.036(2) 0.0264(16) -0.0039(15) -0.0080(15) 0.0048(16)
C035 0.0284(16) 0.0321(19) 0.0323(17) 0.0004(14) 0.0033(13) 0.0016(14)
C036 0.0409(19) 0.036(2) 0.040(2) 0.0102(16) 0.0061(15) 0.0010(16)
C037 0.051(2) 0.0270(19) 0.043(2) -0.0013(15) 0.0209(17) 0.0002(16)
C038 0.0281(19) 0.065(3) 0.075(3) 0.030(3) 0.0063(19) 0.0064(19)
C039 0.057(3) 0.053(3) 0.052(2) -0.001(2) 0.009(2) 0.010(2)
C03A 0.0283(17) 0.042(2) 0.0362(18) -0.0028(16) 0.0036(14) -0.0023(15)
C03B 0.0406(19) 0.0255(18) 0.0350(17) 0.0040(15) 0.0029(14) -0.0017(15)
C03C 0.065(3) 0.026(2) 0.043(2) 0.0003(17) -0.0168(19) 0.0017(18)
C03D 0.0310(17) 0.043(2) 0.045(2) 0.0034(17) 0.0086(15) 0.0043(16)
C03E 0.0339(19) 0.051(3) 0.064(3) -0.025(2) 0.0050(18) -0.0005(18)
C03F 0.036(2) 0.086(4) 0.033(2) -0.002(2) -0.0011(15) -0.001(2)
C03G 0.046(2) 0.036(2) 0.043(2) -0.0032(17) 0.0163(17) -0.0023(17)
C03H 0.044(2) 0.039(2) 0.0352(18) -0.0012(16) 0.0059(15) 0.0010(17)
C03I 0.043(2) 0.069(4) 0.068(3) -0.014(3) 0.009(2) 0.003(2)
C03J 0.0332(19) 0.046(2) 0.060(2) -0.022(2) 0.0004(17) 0.0054(17)
C03K 0.0364(19) 0.035(2) 0.061(2) -0.0020(18) 0.0064(17) 0.0038(16)
C03L 0.0327(19) 0.058(3) 0.056(2) -0.004(2) 0.0019(17) 0.0029(18)
C03M 0.036(2) 0.054(3) 0.100(4) 0.020(3) -0.010(2) -0.011(2)
C03N 0.0255(16) 0.037(2) 0.059(2) 0.0116(18) -0.0013(16) 0.0004(15)
C03O 0.034(2) 0.097(4) 0.044(2) -0.009(2) -0.0002(17) 0.007(2)
C03P 0.039(2) 0.061(3) 0.059(3) 0.012(2) 0.0072(19) -0.009(2)
C03Q 0.039(2) 0.046(2) 0.055(2) 0.014(2) -0.0049(18) 0.0003(17)
C03R 0.0304(18) 0.077(3) 0.037(2) -0.009(2) 0.0029(15) -0.0036(19)
C03S 0.036(2) 0.062(3) 0.059(3) -0.010(2) 0.0062(19) 0.002(2)
C03T 0.029(2) 0.121(5) 0.056(3) -0.026(3) -0.0013(18) 0.012(3)
C03U 0.049(2) 0.057(3) 0.048(2) -0.010(2) 0.0045(19) 0.004(2)
C03V 0.040(2) 0.091(5) 0.099(4) 0.017(4) 0.016(3) 0.020(3)
C03W 0.051(3) 0.062(3) 0.065(3) 0.011(3) 0.004(2) 0.008(2)
C03X 0.0348(19) 0.040(2) 0.044(2) 0.0023(17) -0.0014(16) -0.0051(16)
C03Y 0.052(2) 0.042(2) 0.051(2) -0.0059(19) 0.0090(18) 0.0049(19)
C03Z 0.073(3) 0.059(3) 0.074(3) -0.043(3) 0.031(3) -0.016(3)
C040 0.055(3) 0.061(4) 0.105(5) 0.005(3) 0.003(3) -0.018(3)
C041 0.048(2) 0.0210(19) 0.064(3) -0.0047(18) -0.022(2) 0.0049(17)
C042 0.054(3) 0.054(3) 0.088(4) 0.008(3) -0.017(3) -0.024(2)
C043 0.053(3) 0.075(4) 0.082(4) 0.019(3) 0.006(3) 0.008(3)
C044 0.034(2) 0.049(3) 0.098(4) -0.002(3) 0.009(2) 0.0026(19)
C045 0.046(2) 0.079(4) 0.068(3) 0.017(3) 0.011(2) -0.016(2)
C046 0.049(2) 0.071(3) 0.051(3) 0.029(2) 0.0050(19) -0.006(2)
C047 0.132(6) 0.068(4) 0.083(4) -0.050(3) 0.062(4) -0.037(4)
C048 0.087(4) 0.055(3) 0.054(3) -0.016(2) 0.003(3) -0.001(3)
C049 0.046(2) 0.105(5) 0.052(3) 0.040(3) -0.004(2) -0.003(3)
C04A 0.047(3) 0.160(7) 0.043(3) 0.023(4) -0.012(2) -0.007(3)
C04B 0.073(3) 0.066(4) 0.060(3) -0.021(3) 0.004(2) 0.017(3)
C04C 0.038(3) 0.105(5) 0.126(6) 0.058(5) -0.009(3) -0.019(3)
C04D 0.086(4) 0.076(4) 0.075(4) -0.005(3) 0.027(3) -0.016(3)
C04E 0.095(5) 0.060(4) 0.092(5) -0.009(3) -0.016(4) 0.004(3)
C1C 0.037(4) 0.089(8) 0.062(6) 0.000(6) 0.007(4) 0.018(5)
C2C 0.042(5) 0.144(12) 0.045(5) -0.022(6) -0.002(4) 0.023(6)
C1B 0.047(5) 0.074(7) 0.057(5) 0.010(5) -0.001(4) 0.009(5)
C2B 0.055(6) 0.085(8) 0.048(5) -0.001(5) -0.001(4) -0.017(6)

loop_
_atom_type_symbol
_atom_type_description
_atom_type_scat_dispersion_real
_atom_type_scat_dispersion_imag
_atom_type_scat_source
C C 0.0181 0.0091 'International Tables Vol C Tables 4.2.6.8 and 6.1.1.4'
H H 0.0000 0.0000 'International Tables Vol C Tables 4.2.6.8 and 6.1.1.4'
N N 0.0311 0.0180 'International Tables Vol C Tables 4.2.6.8 and 6.1.1.4'
O O 0.0492 0.0322 'International Tables Vol C Tables 4.2.6.8 and 6.1.1.4'

loop_
_geom_angle_atom_site_label_1
_geom_angle_atom_site_label_2
_geom_angle_atom_site_label_3
_geom_angle
C041 O1 C048 111.7(4)
C024 O00D C03Z 115.1(3)
C01R O00J C03N 122.2(3)
C01F N00K C01L 119.1(3)
C01F N00K H00K 120.4
C01L N00K H00K 120.4
C01O N00N C02U 125.2(3)
C01O N00N H00N 117.4
C02U N00N H00N 117.4
C01K N00P C01B 119.5(3)
C01K N00P H00P 120.3
C01B N00P H00P 120.3
C02V N00U C01V 120.8(3)
C02V N00U H00U 119.6
C01V N00U H00U 119.6
C01Z N00W C01Y 124.2(3)
C01Z N00W H4 117(4)
C01Y N00W H4 117(4)
C02B N00X C03J 124.1(4)
C02B N00X H00X 117.9
C03J N00X H00X 117.9
C02P N00Y C02E 120.8(3)
C02P N00Y H2 120(3)
C02E N00Y H2 118(3)
C016 N00Z C01W 120.5(3)
C016 N00Z H00Z 119.8
C01W N00Z H00Z 119.8
C02M N011 C020 124.0(3)
C02M N011 H3 124(4)
C020 N011 H3 111(4)
C01R N012 C02L 125.4(3)
C01R N012 H012 117.3
C02L N012 H012 117.3
C01Q N013 C01I 123.5(3)
C01Q N013 H013 118.2
C01I N013 H013 118.2
C01J N014 C02D 120.4(4)
C01J N014 H5 119(4)
C02D N014 H5 117(4)
O007 C015 N1H 122.2(3)
O007 C015 C028 123.5(3)
N1H C015 C028 114.2(3)
O002 C016 N00Z 122.8(3)
O002 C016 C01B 119.5(3)
N00Z C016 C01B 117.7(3)
O001 C018 N1G 121.7(3)
O001 C018 C026 124.0(3)
N1G C018 C026 114.3(3)
O00R C019 O1V 124.2(4)
O00R C019 C02D 124.2(4)
O1V C019 C02D 111.3(4)
C02T N1A C03H 124.2(4)
C02T N1A H1AA 117.9
C03H N1A H1AA 117.9
N00P C01B C01H 111.9(3)
N00P C01B C016 113.9(3)
C01H C01B C016 111.6(3)
N00P C01B H01B 106.3
C01H C01B H01B 106.3
C016 C01B H01B 106.3
O004 C01C O1L 123.4(3)
O004 C01C C01W 124.6(3)
O1L C01C C01W 111.8(3)
C01Z C01D C025 118.0(3)
C01Z C01D H01A 107.8
C025 C01D H01A 107.8
C01Z C01D H01C 107.8
C025 C01D H01C 107.8
H01A C01D H01C 107.1
C03Q C01E C01X 110.2(3)
C03Q C01E C023 111.8(3)
C01X C01E C023 109.3(3)
C03Q C01E H01E 108.5
C01X C01E H01E 108.5
C023 C01E H01E 108.5
O003 C01F N00K 122.2(3)
O003 C01F C021 121.2(3)
N00K C01F C021 116.4(3)
C029 C01G C022 113.5(3)
C029 C01G H01D 108.9
C022 C01G H01D 108.9
C029 C01G H01F 108.9
C022 C01G H01F 108.9
H01D C01G H01F 107.7
C018 N1G C02A 123.2(3)
C018 N1G H1 117(2)
C02A N1G H1 118(2)
C01B C01H C03O 116.5(3)
C01B C01H H01G 108.2
C03O C01H H01G 108.2
C01B C01H H01H 108.2
C03O C01H H01H 108.2
H01G C01H H01H 107.3
C015 N1H C021 124.8(3)
C015 N1H H1S 116(3)
C021 N1H H1S 119(3)
N013 C01I C022 113.8(3)
N013 C01I H01I 108.8
C022 C01I H01I 108.8
N013 C01I H01J 108.8
C022 C01I H01J 108.8
H01I C01I H01J 107.7
O00F C01J N014 123.0(3)
O00F C01J C01L 118.7(3)
N014 C01J C01L 118.3(3)
O006 C01K N00P 122.5(3)
O006 C01K C02A 120.0(3)
N00P C01K C02A 117.2(3)
N00K C01L C023 110.8(3)
N00K C01L C01J 114.7(3)
C023 C01L C01J 109.9(3)
N00K C01L H01L 107.0
C023 C01L H01L 107.0
C01J C01L H01L 107.0
C01C O1L C047 115.2(4)
C02T O1M C02J 120.8(3)
C03A C01N C02L 109.1(3)
C03A C01N C028 111.3(3)
C02L C01N C028 110.3(3)
C03A C01N C036 108.6(3)
C02L C01N C036 111.9(3)
C028 C01N C036 105.6(3)
O009 C01O N00N 122.7(3)
O009 C01O C01Y 120.5(3)
N00N C01O C01Y 116.8(3)
C02M C01P C035 118.1(3)
C02M C01P H01K 107.8
C035 C01P H01K 107.8
C02M C01P H01M 107.8
C035 C01P H01M 107.8
H01K C01P H01M 107.1
O005 C01Q N013 125.6(3)
O005 C01Q O1Q 125.1(3)
N013 C01Q O1Q 109.3(3)
C01Q O1Q C03X 121.6(3)
O00C C01R N012 125.9(4)
O00C C01R O00J 125.2(4)
N012 C01R O00J 108.9(3)
C01W C01S H01N 109.5
C01W C01S H01O 109.5
H01N C01S H01O 109.5
C01W C01S H01P 109.5
H01N C01S H01P 109.5
H01O C01S H01P 109.5
C02G C01T C025 114.7(3)
C02G C01T H01Q 108.6
C025 C01T H01Q 108.6
C02G C01T H01R 108.6
C025 C01T H01R 108.6
H01Q C01T H01R 107.6
C02Z O1T C038 120.9(3)
C02Z N1U C03D 124.8(4)
C02Z N1U H1U 117.6
C03D N1U H1U 117.6
N00U C01V C03G 110.8(3)
N00U C01V C024 108.1(3)
C03G C01V C024 113.0(3)
N00U C01V C02C 107.7(3)
C03G C01V C02C 111.1(3)
C024 C01V C02C 106.0(3)
C019 O1V C04B 113.3(4)
N00Z C01W C01C 108.7(3)
N00Z C01W C01S 110.0(3)
C01C C01W C01S 113.2(3)
N00Z C01W C027 107.9(3)
C01C C01W C027 106.5(3)
C01S C01W C027 110.3(3)
C01E C01X H01S 109.5
C01E C01X H01T 109.5
H01S C01X H01T 109.5
C01E C01X H01U 109.5
H01S C01X H01U 109.5
H01T C01X H01U 109.5
N00W C01Y C030 107.1(3)
N00W C01Y C02K 111.2(3)
C030 C01Y C02K 110.5(3)
N00W C01Y C01O 111.7(3)
C030 C01Y C01O 107.0(3)
C02K C01Y C01O 109.2(3)
O008 C01Z N00W 121.3(3)
O008 C01Z C01D 123.6(3)
N00W C01Z C01D 115.0(3)
N011 C020 C02R 111.2(3)
N011 C020 C03C 106.3(3)
C02R C020 C03C 110.7(4)
N011 C020 C02B 111.4(3)
C02R C020 C02B 110.3(3)
C03C C020 C02B 106.8(3)
N1H C021 C037 110.2(3)
N1H C021 C02W 107.0(3)
C037 C021 C02W 111.1(3)
N1H C021 C01F 112.2(3)
C037 C021 C01F 109.8(3)
C02W C021 C01F 106.5(3)
C03B C022 C01G 108.5(3)
C03B C022 C026 108.0(3)
C01G C022 C026 113.1(3)
C03B C022 C01I 109.2(3)
C01G C022 C01I 108.1(3)
C026 C022 C01I 109.9(3)
C01L C023 C01E 114.6(3)
C01L C023 H02A 108.6
C01E C023 H02A 108.6
C01L C023 H02B 108.6
C01E C023 H02B 108.6
H02A C023 H02B 107.6
O00O C024 O00D 123.4(3)
O00O C024 C01V 124.2(3)
O00D C024 C01V 112.3(3)
C03H C025 C01D 110.3(3)
C03H C025 C01T 109.7(3)
C01D C025 C01T 108.6(3)
C03H C025 C033 107.5(3)
C01D C025 C033 113.2(3)
C01T C025 C033 107.5(3)
C018 C026 C022 118.5(3)
C018 C026 H02C 107.7
C022 C026 H02C 107.7
C018 C026 H02D 107.7
C022 C026 H02D 107.7
H02C C026 H02D 107.1
C01W C027 H02E 109.5
C01W C027 H02F 109.5
H02E C027 H02F 109.5
C01W C027 H02G 109.5
H02E C027 H02G 109.5
H02F C027 H02G 109.5
C015 C028 C01N 117.5(3)
C015 C028 H02H 107.9
C01N C028 H02H 107.9
C015 C028 H02I 107.9
C01N C028 H02I 107.9
H02H C028 H02I 107.2
C02N C029 C01G 111.3(3)
C02N C029 H02J 109.4
C01G C029 H02J 109.4
C02N C029 H02K 109.4
C01G C029 H02K 109.4
H02J C029 H02K 108.0
N1G C02A C032 111.2(3)
N1G C02A C034 106.5(3)
C032 C02A C034 110.2(3)
N1G C02A C01K 112.7(3)
C032 C02A C01K 110.0(3)
C034 C02A C01K 106.1(3)
O00I C02B N00X 122.2(4)
O00I C02B C020 121.7(4)
N00X C02B C020 116.0(3)
C01V C02C H02L 109.5
C01V C02C H02M 109.5
H02L C02C H02M 109.5
C01V C02C H02N 109.5
H02L C02C H02N 109.5
H02M C02C H02N 109.5
N014 C02D C03P 112.0(3)
N014 C02D C02S 108.5(3)
C03P C02D C02S 111.4(3)
N014 C02D C019 106.0(3)
C03P C02D C019 113.4(4)
C02S C02D C019 105.1(3)
N00Y C02E C045 113.2(4)
N00Y C02E C02Y 108.4(3)
C045 C02E C02Y 111.8(4)
N00Y C02E C041 105.3(3)
C045 C02E C041 112.5(4)
C02Y C02E C041 105.1(3)
C02N C02F C03B 111.2(3)
C02N C02F H02O 109.4
C03B C02F H02O 109.4
C02N C02F H02P 109.4
C03B C02F H02P 109.4
H02O C02F H02P 108.0
C01T C02G C031 111.7(3)
C01T C02G H02Q 109.3
C031 C02G H02Q 109.3
C01T C02G H02R 109.3
C031 C02G H02R 109.3
H02Q C02G H02R 108.0
C02Q C02H C02O 110.1(3)
C02Q C02H H02S 109.6
C02O C02H H02S 109.6
C02Q C02H H02T 109.6
C02O C02H H02T 109.6
H02S C02H H02T 108.2
C03R C02I C035 113.3(3)
C03R C02I H02U 108.9
C035 C02I H02U 108.9
C03R C02I H02V 108.9
C035 C02I H02V 108.9
H02U C02I H02V 107.7
O1M C02J C039 111.1(3)
O1M C02J C03I 109.6(4)
C039 C02J C03I 112.5(4)
O1M C02J C040 101.5(4)
C039 C02J C040 109.7(5)
C03I C02J C040 112.0(4)
C01Y C02K H02W 109.5
C01Y C02K H02X 109.5
H02W C02K H02X 109.5
C01Y C02K H02Y 109.5
H02W C02K H02Y 109.5
H02X C02K H02Y 109.5
N012 C02L C01N 114.1(3)
N012 C02L H02Z 108.7
C01N C02L H02Z 108.7
N012 C02L H010 108.7
C01N C02L H010 108.7
H02Z C02L H010 107.6
O00E C02M N011 122.2(3)
O00E C02M C01P 123.1(3)
N011 C02M C01P 114.7(3)
C02F C02N C029 110.6(3)
C02F C02N H011 109.5
C029 C02N H011 109.5
C02F C02N H014 109.5
C029 C02N H014 109.5
H011 C02N H014 108.1
C02H C02O C035 114.7(4)
C02H C02O H015 108.6
C035 C02O H015 108.6
C02H C02O H016 108.6
C035 C02O H016 108.6
H015 C02O H016 107.6
O00A C02P N00Y 122.4(4)
O00A C02P C03J 121.4(4)
N00Y C02P C03J 115.7(4)
C03R C02Q C02H 109.6(4)
C03R C02Q H017 109.7
C02H C02Q H017 109.7
C03R C02Q H018 109.7
C02H C02Q H018 109.7
H017 C02Q H018 108.2
C020 C02R H019 109.5
C020 C02R H01V 109.5
H019 C02R H01V 109.5
C020 C02R H01W 109.5
H019 C02R H01W 109.5
H01V C02R H01W 109.5
C02D C02S H01X 109.5
C02D C02S H01Y 109.5
H01X C02S H01Y 109.5
C02D C02S H01Z 109.5
H01X C02S H01Z 109.5
H01Y C02S H01Z 109.5
O00S C02T N1A 125.1(4)
O00S C02T O1M 125.0(4)
N1A C02T O1M 109.9(4)
N00N C02U C03K 114.3(3)
N00N C02U C02V 111.8(3)
C03K C02U C02V 110.8(3)
N00N C02U H020 106.5
C03K C02U H020 106.5
C02V C02U H020 106.5
O00B C02V N00U 122.5(3)
O00B C02V C02U 121.7(3)
N00U C02V C02U 115.4(3)
C021 C02W H021 109.5
C021 C02W H022 109.5
H021 C02W H022 109.5
C021 C02W H023 109.5
H021 C02W H023 109.5
H022 C02W H023 109.5
C031 C02X C033 111.5(4)
C031 C02X H024 109.3
C033 C02X H024 109.3
C031 C02X H025 109.3
C033 C02X H025 109.3
H024 C02X H025 108.0
C02E C02Y H026 109.5
C02E C02Y H027 109.5
H026 C02Y H027 109.5
C02E C02Y H028 109.5
H026 C02Y H028 109.5
H027 C02Y H028 109.5
O010 C02Z O1T 125.1(4)
O010 C02Z N1U 125.9(4)
O1T C02Z N1U 109.0(4)
C01Y C030 H03A 109.5
C01Y C030 H03B 109.5
H03A C030 H03B 109.5
C01Y C030 H03C 109.5
H03A C030 H03C 109.5
H03B C030 H03C 109.5
C02X C031 C02G 110.1(3)
C02X C031 H03D 109.6
C02G C031 H03D 109.6
C02X C031 H03E 109.6
C02G C031 H03E 109.6
H03D C031 H03E 108.2
C02A C032 H03F 109.5
C02A C032 H03G 109.5
H03F C032 H03G 109.5
C02A C032 H03H 109.5
H03F C032 H03H 109.5
H03G C032 H03H 109.5
C02X C033 C025 113.3(3)
C02X C033 H03I 108.9
C025 C033 H03I 108.9
C02X C033 H03J 108.9
C025 C033 H03J 108.9
H03I C033 H03J 107.7
C02A C034 H03K 109.5
C02A C034 H03L 109.5
H03K C034 H03L 109.5
C02A C034 H03M 109.5
H03K C034 H03M 109.5
H03L C034 H03M 109.5
C01P C035 C02O 106.4(3)
C01P C035 C02I 111.1(3)
C02O C035 C02I 108.9(3)
C01P C035 C03D 110.3(3)
C02O C035 C03D 111.5(3)
C02I C035 C03D 108.6(3)
C046 C036 C01N 114.9(4)
C046 C036 H03N 108.6
C01N C036 H03N 108.6
C046 C036 H03O 108.6
C01N C036 H03O 108.6
H03N C036 H03O 107.5
C021 C037 H03P 109.5
C021 C037 H03Q 109.5
H03P C037 H03Q 109.5
C021 C037 H03R 109.5
H03P C037 H03R 109.5
H03Q C037 H03R 109.5
O1T C038 C04C 101.2(4)
O1T C038 C03V 112.0(5)
C04C C038 C03V 110.4(5)
O1T C038 C043 109.8(4)
C04C C038 C043 111.9(6)
C03V C038 C043 111.2(5)
C02J C039 H03S 109.5
C02J C039 H03T 109.5
H03S C039 H03T 109.5
C02J C039 H03U 109.5
H03S C039 H03U 109.5
H03T C039 H03U 109.5
C01N C03A C03F 113.3(3)
C01N C03A H03V 108.9
C03F C03A H03V 108.9
C01N C03A H03W 108.9
C03F C03A H03W 108.9
H03V C03A H03W 107.7
C022 C03B C02F 114.1(3)
C022 C03B H03X 108.7
C02F C03B H03X 108.7
C022 C03B H03Y 108.7
C02F C03B H03Y 108.7
H03X C03B H03Y 107.6
C020 C03C H03Z 109.5
C020 C03C H029 109.5
H03Z C03C H029 109.5
C020 C03C H030 109.5
H03Z C03C H030 109.5
H029 C03C H030 109.5
N1U C03D C035 113.9(4)
N1U C03D H031 108.8
C035 C03D H031 108.8
N1U C03D H032 108.8
C035 C03D H032 108.8
H031 C03D H032 107.7
C04D C03E C03Y 116.8(4)
C04D C03E C04E 109.1(5)
C03Y C03E C04E 103.8(5)
C04D C03E H033 109.0
C03Y C03E H033 109.0
C04E C03E H033 109.0
C049 C03F C03A 112.0(4)
C049 C03F H034 109.2
C03A C03F H034 109.2
C049 C03F H035 109.2
C03A C03F H035 109.2
H034 C03F H035 107.9
C01V C03G H036 109.5
C01V C03G H037 109.5
H036 C03G H037 109.5
C01V C03G H038 109.5
H036 C03G H038 109.5
H037 C03G H038 109.5
N1A C03H C025 112.9(3)
N1A C03H H039 109.0
C025 C03H H039 109.0
N1A C03H H040 109.0
C025 C03H H040 109.0
H039 C03H H040 107.8
C02J C03I H041 109.5
C02J C03I H042 109.5
H041 C03I H042 109.5
C02J C03I H043 109.5
H041 C03I H043 109.5
H042 C03I H043 109.5
N00X C03J C03Y 113.9(4)
N00X C03J C02P 112.7(3)
C03Y C03J C02P 113.7(4)
N00X C03J H044 105.2
C03Y C03J H044 105.2
C02P C03J H044 105.2
C02U C03K C03L 116.2(4)
C02U C03K H045 108.2
C03L C03K H045 108.2
C02U C03K H046 108.2
C03L C03K H046 108.2
H045 C03K H046 107.4
C2C C03L C03K 109.7(6)
C2B C03L C03K 117.0(5)
C2C C03L C1C 117.9(7)
C03K C03L C1C 112.1(6)
C2B C03L C1B 106.7(7)
C03K C03L C1B 110.6(5)
C2C C03L H03$ 105.4
C03K C03L H03$ 105.4
C1C C03L H03$ 105.4
C03N C03M H048 109.5
C03N C03M H049 109.5
H048 C03M H049 109.5
C03N C03M H04A 109.5
H048 C03M H04A 109.5
H049 C03M H04A 109.5
O00J C03N C044 110.8(4)
O00J C03N C03W 110.1(3)
C044 C03N C03W 112.5(4)
O00J C03N C03M 101.4(3)
C044 C03N C03M 111.1(4)
C03W C03N C03M 110.5(5)
C04A C03O C03T 111.2(5)
C04A C03O C01H 115.9(5)
C03T C03O C01H 110.0(4)
C04A C03O H04B 106.4
C03T C03O H04B 106.4
C01H C03O H04B 106.4
C02D C03P H04C 109.5
C02D C03P H04D 109.5
H04C C03P H04D 109.5
C02D C03P H04E 109.5
H04C C03P H04E 109.5
H04D C03P H04E 109.5
C01E C03Q H04F 109.5
C01E C03Q H04G 109.5
H04F C03Q H04G 109.5
C01E C03Q H04H 109.5
H04F C03Q H04H 109.5
H04G C03Q H04H 109.5
C02Q C03R C02I 111.7(4)
C02Q C03R H04I 109.3
C02I C03R H04I 109.3
C02Q C03R H04J 109.3
C02I C03R H04J 109.3
H04I C03R H04J 107.9
C03X C03S H04K 109.5
C03X C03S H04L 109.5
H04K C03S H04L 109.5
C03X C03S H04M 109.5
H04K C03S H04M 109.5
H04L C03S H04M 109.5
C03O C03T H04N 109.5
C03O C03T H04O 109.5
H04N C03T H04O 109.5
C03O C03T H04P 109.5
H04N C03T H04P 109.5
H04O C03T H04P 109.5
C03X C03U H04Q 109.5
C03X C03U H04R 109.5
H04Q C03U H04R 109.5
C03X C03U H04S 109.5
H04Q C03U H04S 109.5
H04R C03U H04S 109.5
C038 C03V H04T 109.5
C038 C03V H04U 109.5
H04T C03V H04U 109.5
C038 C03V H04V 109.5
H04T C03V H04V 109.5
H04U C03V H04V 109.5
C03N C03W H04W 109.5
C03N C03W H04X 109.5
H04W C03W H04X 109.5
C03N C03W H04Y 109.5
H04W C03W H04Y 109.5
H04X C03W H04Y 109.5
O1Q C03X C03U 110.6(3)
O1Q C03X C03S 109.6(4)
C03U C03X C03S 112.7(4)
O1Q C03X C042 102.0(3)
C03U C03X C042 110.7(4)
C03S C03X C042 110.8(4)
C03J C03Y C03E 115.5(4)
C03J C03Y H04Z 108.4
C03E C03Y H04Z 108.4
C03J C03Y H050 108.4
C03E C03Y H050 108.4
H04Z C03Y H050 107.5
O00D C03Z H051 109.5
O00D C03Z H052 109.5
H051 C03Z H052 109.5
O00D C03Z H053 109.5
H051 C03Z H053 109.5
H052 C03Z H053 109.5
C02J C040 H054 109.5
C02J C040 H055 109.5
H054 C040 H055 109.5
C02J C040 H056 109.5
H054 C040 H056 109.5
H055 C040 H056 109.5
O01M C041 O1 125.3(5)
O01M C041 C02E 123.9(4)
O1 C041 C02E 110.5(4)
C03X C042 H057 109.5
C03X C042 H058 109.5
H057 C042 H058 109.5
C03X C042 H059 109.5
H057 C042 H059 109.5
H058 C042 H059 109.5
C038 C043 H05A 109.5
C038 C043 H05B 109.5
H05A C043 H05B 109.5
C038 C043 H05C 109.5
H05A C043 H05C 109.5
H05B C043 H05C 109.5
C03N C044 H05D 109.5
C03N C044 H05E 109.5
H05D C044 H05E 109.5
C03N C044 H05F 109.5
H05D C044 H05F 109.5
H05E C044 H05F 109.5
C02E C045 H05G 109.5
C02E C045 H05H 109.5
H05G C045 H05H 109.5
C02E C045 H05I 109.5
H05G C045 H05I 109.5
H05H C045 H05I 109.5
C049 C046 C036 109.1(4)
C049 C046 H05J 109.9
C036 C046 H05J 109.9
C049 C046 H05K 109.9
C036 C046 H05K 109.9
H05J C046 H05K 108.3
O1L C047 H05L 109.5
O1L C047 H05M 109.5
H05L C047 H05M 109.5
O1L C047 H05N 109.5
H05L C047 H05N 109.5
H05M C047 H05N 109.5
O1 C048 H05O 109.5
O1 C048 H05P 109.5
H05O C048 H05P 109.5
O1 C048 H05Q 109.5
H05O C048 H05Q 109.5
H05P C048 H05Q 109.5
C03F C049 C046 110.5(4)
C03F C049 H05R 109.6
C046 C049 H05R 109.6
C03F C049 H05S 109.6
C046 C049 H05S 109.6
H05R C049 H05S 108.1
C03O C04A H05T 109.5
C03O C04A H05U 109.5
H05T C04A H05U 109.5
C03O C04A H05V 109.5
H05T C04A H05V 109.5
H05U C04A H05V 109.5
O1V C04B H05W 109.5
O1V C04B H05X 109.5
H05W C04B H05X 109.5
O1V C04B H05Y 109.5
H05W C04B H05Y 109.5
H05X C04B H05Y 109.5
C038 C04C H05Z 109.5
C038 C04C H060 109.5
H05Z C04C H060 109.5
C038 C04C H061 109.5
H05Z C04C H061 109.5
H060 C04C H061 109.5
C03E C04D H062 109.5
C03E C04D H063 109.5
H062 C04D H063 109.5
C03E C04D H064 109.5
H062 C04D H064 109.5
H063 C04D H064 109.5
C03E C04E H065 109.5
C03E C04E H066 109.5
H065 C04E H066 109.5
C03E C04E H067 109.5
H065 C04E H067 109.5
H066 C04E H067 109.5
C03L C1C H1X 109.5
C03L C1C H1Y 109.5
H1X C1C H1Y 109.5
C03L C1C H1Z 109.5
H1X C1C H1Z 109.5
H1Y C1C H1Z 109.5
C03L C2C H2U 109.5
C03L C2C H2V 109.5
H2U C2C H2V 109.5
C03L C2C H2W 109.5
H2U C2C H2W 109.5
H2V C2C H2W 109.5
C03L C1B H1A 109.5
C03L C1B H1B 109.5
H1A C1B H1B 109.5
C03L C1B H1C 109.5
H1A C1B H1C 109.5
H1B C1B H1C 109.5
C03L C2B H2J 109.5
C03L C2B H2K 109.5
H2J C2B H2K 109.5
C03L C2B H2L 109.5
H2J C2B H2L 109.5
H2K C2B H2L 109.5

loop_
_geom_bond_atom_site_label_1
_geom_bond_atom_site_label_2
_geom_bond_distance
O001 C018 1.230(4)
O1 C041 1.330(5)
O1 C048 1.459(6)
O002 C016 1.224(4)
O003 C01F 1.226(4)
O004 C01C 1.204(4)
O005 C01Q 1.216(5)
O006 C01K 1.235(4)
O007 C015 1.234(4)
O008 C01Z 1.231(4)
O009 C01O 1.232(5)
O00A C02P 1.221(5)
O00B C02V 1.230(5)
O00C C01R 1.215(5)
O00D C024 1.326(5)
O00D C03Z 1.444(5)
O00E C02M 1.231(5)
O00F C01J 1.229(5)
O00I C02B 1.227(5)
O00J C01R 1.354(5)
O00J C03N 1.460(5)
N00K C01F 1.347(4)
N00K C01L 1.452(4)
N00K H00K 0.8600
N00N C01O 1.333(5)
N00N C02U 1.462(4)
N00N H00N 0.8600
O00O C024 1.198(5)
N00P C01K 1.345(4)
N00P C01B 1.458(4)
N00P H00P 0.8600
O00R C019 1.176(6)
O00S C02T 1.215(5)
N00U C02V 1.343(5)
N00U C01V 1.460(4)
N00U H00U 0.8600
N00W C01Z 1.349(4)
N00W C01Y 1.474(5)
N00W H4 0.74(6)
N00X C02B 1.337(5)
N00X C03J 1.458(5)
N00X H00X 0.8600
N00Y C02P 1.341(5)
N00Y C02E 1.455(5)
N00Y H2 0.99(6)
N00Z C016 1.351(4)
N00Z C01W 1.461(4)
N00Z H00Z 0.8600
O010 C02Z 1.208(6)
N011 C02M 1.344(5)
N011 C020 1.474(5)
N011 H3 0.72(6)
N012 C01R 1.338(5)
N012 C02L 1.440(5)
N012 H012 0.8600
N013 C01Q 1.336(5)
N013 C01I 1.451(5)
N013 H013 0.8600
N014 C01J 1.342(5)
N014 C02D 1.464(5)
N014 H5 0.61(5)
C015 N1H 1.345(4)
C015 C028 1.522(5)
C016 C01B 1.527(4)
C018 N1G 1.350(4)
C018 C026 1.533(5)
C019 O1V 1.323(5)
C019 C02D 1.577(6)
N1A C02T 1.341(6)
N1A C03H 1.451(5)
N1A H1AA 0.8600
C01B C01H 1.526(5)
C01B H01B 0.9800
C01C O1L 1.337(5)
C01C C01W 1.523(5)
C01D C01Z 1.521(5)
C01D C025 1.540(5)
C01D H01A 0.9700
C01D H01C 0.9700
C01E C03Q 1.522(6)
C01E C01X 1.526(5)
C01E C023 1.538(4)
C01E H01E 0.9800
C01F C021 1.540(5)
C01G C029 1.528(5)
C01G C022 1.540(5)
C01G H01D 0.9700
C01G H01F 0.9700
N1G C02A 1.475(5)
N1G H1 0.82(4)
C01H C03O 1.533(5)
C01H H01G 0.9700
C01H H01H 0.9700
N1H C021 1.466(4)
N1H H1S 0.86(5)
C01I C022 1.548(5)
C01I H01I 0.9700
C01I H01J 0.9700
C01J C01L 1.535(5)
C01K C02A 1.542(5)
C01L C023 1.522(4)
C01L H01L 0.9800
O1L C047 1.439(5)
O01M C041 1.157(6)
O1M C02T 1.347(5)
O1M C02J 1.469(5)
C01N C03A 1.531(5)
C01N C02L 1.542(5)
C01N C028 1.543(5)
C01N C036 1.547(5)
C01O C01Y 1.556(5)
C01P C02M 1.517(5)
C01P C035 1.536(5)
C01P H01K 0.9700
C01P H01M 0.9700
C01Q O1Q 1.359(5)
O1Q C03X 1.465(5)
C01S C01W 1.524(5)
C01S H01N 0.9600
C01S H01O 0.9600
C01S H01P 0.9600
C01T C02G 1.520(6)
C01T C025 1.544(5)
C01T H01Q 0.9700
C01T H01R 0.9700
O1T C02Z 1.340(6)
O1T C038 1.469(5)
N1U C02Z 1.342(6)
N1U C03D 1.436(5)
N1U H1U 0.8600
C01V C03G 1.525(5)
C01V C024 1.532(5)
C01V C02C 1.535(5)
O1V C04B 1.444(6)
C01W C027 1.535(5)
C01X H01S 0.9600
C01X H01T 0.9600
C01X H01U 0.9600
C01Y C030 1.519(5)
C01Y C02K 1.527(5)
C020 C02R 1.516(6)
C020 C03C 1.532(6)
C020 C02B 1.546(5)
C021 C037 1.526(5)
C021 C02W 1.529(5)
C022 C03B 1.539(5)
C022 C026 1.545(5)
C023 H02A 0.9700
C023 H02B 0.9700
C025 C03H 1.531(5)
C025 C033 1.550(5)
C026 H02C 0.9700
C026 H02D 0.9700
C027 H02E 0.9600
C027 H02F 0.9600
C027 H02G 0.9600
C028 H02H 0.9700
C028 H02I 0.9700
C029 C02N 1.524(5)
C029 H02J 0.9700
C029 H02K 0.9700
C02A C032 1.524(5)
C02A C034 1.536(5)
C02C H02L 0.9600
C02C H02M 0.9600
C02C H02N 0.9600
C02D C03P 1.506(6)
C02D C02S 1.534(5)
C02E C045 1.521(6)
C02E C02Y 1.538(6)
C02E C041 1.603(7)
C02F C02N 1.517(5)
C02F C03B 1.541(5)
C02F H02O 0.9700
C02F H02P 0.9700
C02G C031 1.522(6)
C02G H02Q 0.9700
C02G H02R 0.9700
C02H C02Q 1.518(6)
C02H C02O 1.527(5)
C02H H02S 0.9700
C02H H02T 0.9700
C02I C03R 1.528(6)
C02I C035 1.540(5)
C02I H02U 0.9700
C02I H02V 0.9700
C02J C039 1.517(7)
C02J C03I 1.517(7)
C02J C040 1.528(7)
C02K H02W 0.9600
C02K H02X 0.9600
C02K H02Y 0.9600
C02L H02Z 0.9700
C02L H010 0.9700
C02N H011 0.9700
C02N H014 0.9700
C02O C035 1.539(5)
C02O H015 0.9700
C02O H016 0.9700
C02P C03J 1.534(5)
C02Q C03R 1.514(8)
C02Q H017 0.9700
C02Q H018 0.9700
C02R H019 0.9600
C02R H01V 0.9600
C02R H01W 0.9600
C02S H01X 0.9600
C02S H01Y 0.9600
C02S H01Z 0.9600
C02U C03K 1.516(5)
C02U C02V 1.542(5)
C02U H020 0.9800
C02W H021 0.9600
C02W H022 0.9600
C02W H023 0.9600
C02X C031 1.521(6)
C02X C033 1.534(6)
C02X H024 0.9700
C02X H025 0.9700
C02Y H026 0.9600
C02Y H027 0.9600
C02Y H028 0.9600
C030 H03A 0.9600
C030 H03B 0.9600
C030 H03C 0.9600
C031 H03D 0.9700
C031 H03E 0.9700
C032 H03F 0.9600
C032 H03G 0.9600
C032 H03H 0.9600
C033 H03I 0.9700
C033 H03J 0.9700
C034 H03K 0.9600
C034 H03L 0.9600
C034 H03M 0.9600
C035 C03D 1.544(5)
C036 C046 1.532(6)
C036 H03N 0.9700
C036 H03O 0.9700
C037 H03P 0.9600
C037 H03Q 0.9600
C037 H03R 0.9600
C038 C04C 1.505(8)
C038 C03V 1.518(8)
C038 C043 1.520(8)
C039 H03S 0.9600
C039 H03T 0.9600
C039 H03U 0.9600
C03A C03F 1.537(6)
C03A H03V 0.9700
C03A H03W 0.9700
C03B H03X 0.9700
C03B H03Y 0.9700
C03C H03Z 0.9600
C03C H029 0.9600
C03C H030 0.9600
C03D H031 0.9700
C03D H032 0.9700
C03E C04D 1.488(8)
C03E C03Y 1.531(6)
C03E C04E 1.536(8)
C03E H033 0.9800
C03F C049 1.518(9)
C03F H034 0.9700
C03F H035 0.9700
C03G H036 0.9600
C03G H037 0.9600
C03G H038 0.9600
C03H H039 0.9700
C03H H040 0.9700
C03I H041 0.9600
C03I H042 0.9600
C03I H043 0.9600
C03J C03Y 1.480(6)
C03J H044 0.9800
C03K C03L 1.516(6)
C03K H045 0.9700
C03K H046 0.9700
C03L C2C 1.395(11)
C03L C2B 1.425(12)
C03L C1C 1.524(10)
C03L C1B 1.635(11)
C03L H03$ 0.9800
C03M C03N 1.525(6)
C03M H048 0.9600
C03M H049 0.9600
C03M H04A 0.9600
C03N C044 1.510(7)
C03N C03W 1.512(7)
C03O C04A 1.438(8)
C03O C03T 1.528(6)
C03O H04B 0.9800
C03P H04C 0.9600
C03P H04D 0.9600
C03P H04E 0.9600
C03Q H04F 0.9600
C03Q H04G 0.9600
C03Q H04H 0.9600
C03R H04I 0.9700
C03R H04J 0.9700
C03S C03X 1.516(7)
C03S H04K 0.9600
C03S H04L 0.9600
C03S H04M 0.9600
C03T H04N 0.9600
C03T H04O 0.9600
C03T H04P 0.9600
C03U C03X 1.516(6)
C03U H04Q 0.9600
C03U H04R 0.9600
C03U H04S 0.9600
C03V H04T 0.9600
C03V H04U 0.9600
C03V H04V 0.9600
C03W H04W 0.9600
C03W H04X 0.9600
C03W H04Y 0.9600
C03X C042 1.519(6)
C03Y H04Z 0.9700
C03Y H050 0.9700
C03Z H051 0.9600
C03Z H052 0.9600
C03Z H053 0.9600
C040 H054 0.9600
C040 H055 0.9600
C040 H056 0.9600
C042 H057 0.9600
C042 H058 0.9600
C042 H059 0.9600
C043 H05A 0.9600
C043 H05B 0.9600
C043 H05C 0.9600
C044 H05D 0.9600
C044 H05E 0.9600
C044 H05F 0.9600
C045 H05G 0.9600
C045 H05H 0.9600
C045 H05I 0.9600
C046 C049 1.525(7)
C046 H05J 0.9700
C046 H05K 0.9700
C047 H05L 0.9600
C047 H05M 0.9600
C047 H05N 0.9600
C048 H05O 0.9600
C048 H05P 0.9600
C048 H05Q 0.9600
C049 H05R 0.9700
C049 H05S 0.9700
C04A H05T 0.9600
C04A H05U 0.9600
C04A H05V 0.9600
C04B H05W 0.9600
C04B H05X 0.9600
C04B H05Y 0.9600
C04C H05Z 0.9600
C04C H060 0.9600
C04C H061 0.9600
C04D H062 0.9600
C04D H063 0.9600
C04D H064 0.9600
C04E H065 0.9600
C04E H066 0.9600
C04E H067 0.9600
C1C H1X 0.9600
C1C H1Y 0.9600
C1C H1Z 0.9600
C2C H2U 0.9600
C2C H2V 0.9600
C2C H2W 0.9600
C1B H1A 0.9600
C1B H1B 0.9600
C1B H1C 0.9600
C2B H2J 0.9600
C2B H2K 0.9600
C2B H2L 0.9600

loop_
_geom_torsion_atom_site_label_1
_geom_torsion_atom_site_label_2
_geom_torsion_atom_site_label_3
_geom_torsion_atom_site_label_4
_geom_torsion
C01W N00Z C016 O002 -10.9(5)
C01W N00Z C016 C01B 167.0(3)
C01K N00P C01B C01H 149.3(3)
C01K N00P C01B C016 -83.0(3)
O002 C016 C01B N00P 171.1(3)
N00Z C016 C01B N00P -6.9(4)
O002 C016 C01B C01H -61.1(4)
N00Z C016 C01B C01H 120.9(3)
C01L N00K C01F O003 2.6(5)
C01L N00K C01F C021 -171.5(3)
O001 C018 N1G C02A 11.4(5)
C026 C018 N1G C02A -167.1(3)
N00P C01B C01H C03O -59.9(5)
C016 C01B C01H C03O 171.2(4)
O007 C015 N1H C021 7.1(5)
C028 C015 N1H C021 -171.4(3)
C01Q N013 C01I C022 -99.0(4)
C02D N014 C01J O00F -6.6(6)
C02D N014 C01J C01L 174.9(3)
C01B N00P C01K O006 -1.9(5)
C01B N00P C01K C02A -175.5(3)
C01F N00K C01L C023 156.6(3)
C01F N00K C01L C01J -78.2(4)
O00F C01J C01L N00K 165.7(3)
N014 C01J C01L N00K -15.8(5)
O00F C01J C01L C023 -68.8(4)
N014 C01J C01L C023 109.8(4)
O004 C01C O1L C047 -2.0(7)
C01W C01C O1L C047 -177.2(5)
C02U N00N C01O O009 5.9(5)
C02U N00N C01O C01Y -177.1(3)
C01I N013 C01Q O005 -10.9(6)
C01I N013 C01Q O1Q 169.5(3)
O005 C01Q O1Q C03X 3.1(6)
N013 C01Q O1Q C03X -177.4(3)
C02L N012 C01R O00C -1.4(7)
C02L N012 C01R O00J 178.0(4)
C03N O00J C01R O00C 3.0(6)
C03N O00J C01R N012 -176.4(4)
C02V N00U C01V C03G 70.7(4)
C02V N00U C01V C024 -53.6(4)
C02V N00U C01V C02C -167.7(3)
O00R C019 O1V C04B 1.3(6)
C02D C019 O1V C04B -173.0(4)
C016 N00Z C01W C01C 51.2(4)
C016 N00Z C01W C01S -73.3(4)
C016 N00Z C01W C027 166.3(3)
O004 C01C C01W N00Z 47.4(5)
O1L C01C C01W N00Z -137.4(3)
O004 C01C C01W C01S 170.0(3)
O1L C01C C01W C01S -14.8(4)
O004 C01C C01W C027 -68.6(4)
O1L C01C C01W C027 106.6(3)
C01Z N00W C01Y C030 175.7(3)
C01Z N00W C01Y C02K -63.5(4)
C01Z N00W C01Y C01O 58.8(4)
O009 C01O C01Y N00W -154.9(3)
N00N C01O C01Y N00W 28.1(4)
O009 C01O C01Y C030 88.2(4)
N00N C01O C01Y C030 -88.9(4)
O009 C01O C01Y C02K -31.4(4)
N00N C01O C01Y C02K 151.6(3)
C01Y N00W C01Z O008 -8.1(5)
C01Y N00W C01Z C01D 170.4(3)
C025 C01D C01Z O008 -30.7(5)
C025 C01D C01Z N00W 150.9(3)
C02M N011 C020 C02R -71.7(5)
C02M N011 C020 C03C 167.7(3)
C02M N011 C020 C02B 51.8(5)
C015 N1H C021 C037 73.2(4)
C015 N1H C021 C02W -165.9(3)
C015 N1H C021 C01F -49.4(4)
O003 C01F C021 N1H 147.5(3)
N00K C01F C021 N1H -38.3(4)
O003 C01F C021 C037 24.6(5)
N00K C01F C021 C037 -161.1(3)
O003 C01F C021 C02W -95.8(4)
N00K C01F C021 C02W 78.5(4)
C029 C01G C022 C03B 52.8(4)
C029 C01G C022 C026 -67.1(4)
C029 C01G C022 C01I 171.1(3)
N013 C01I C022 C03B -54.7(4)
N013 C01I C022 C01G -172.5(3)
N013 C01I C022 C026 63.6(4)
N00K C01L C023 C01E -68.3(4)
C01J C01L C023 C01E 163.9(3)
C03Q C01E C023 C01L -56.9(4)
C01X C01E C023 C01L -179.2(3)
C03Z O00D C024 O00O 1.9(6)
C03Z O00D C024 C01V 177.3(4)
N00U C01V C024 O00O -45.9(5)
C03G C01V C024 O00O -168.9(4)
C02C C01V C024 O00O 69.3(4)
N00U C01V C024 O00D 138.7(3)
C03G C01V C024 O00D 15.7(4)
C02C C01V C024 O00D -106.1(3)
C01Z C01D C025 C03H -58.0(4)
C01Z C01D C025 C01T -178.3(3)
C01Z C01D C025 C033 62.5(4)
C02G C01T C025 C03H 169.1(3)
C02G C01T C025 C01D -70.3(4)
C02G C01T C025 C033 52.5(4)
O001 C018 C026 C022 29.0(5)
N1G C018 C026 C022 -152.7(3)
C03B C022 C026 C018 177.1(3)
C01G C022 C026 C018 -62.8(4)
C01I C022 C026 C018 58.1(4)
O007 C015 C028 C01N 46.3(5)
N1H C015 C028 C01N -135.3(3)
C03A C01N C028 C015 -67.2(4)
C02L C01N C028 C015 54.0(4)
C036 C01N C028 C015 175.1(3)
C022 C01G C029 C02N -56.6(4)
C018 N1G C02A C032 66.6(4)
C018 N1G C02A C034 -173.3(3)
C018 N1G C02A C01K -57.4(4)
O006 C01K C02A N1G 154.6(3)
N00P C01K C02A N1G -31.7(4)
O006 C01K C02A C032 29.9(4)
N00P C01K C02A C032 -156.4(3)
O006 C01K C02A C034 -89.3(4)
N00P C01K C02A C034 84.5(4)
C03J N00X C02B O00I -0.7(6)
C03J N00X C02B C020 174.9(3)
N011 C020 C02B O00I -148.7(3)
C02R C020 C02B O00I -24.7(5)
C03C C020 C02B O00I 95.6(4)
N011 C020 C02B N00X 35.7(4)
C02R C020 C02B N00X 159.7(3)
C03C C020 C02B N00X -80.0(4)
C01J N014 C02D C03P -70.2(5)
C01J N014 C02D C02S 166.4(3)
C01J N014 C02D C019 54.0(4)
O00R C019 C02D N014 36.7(5)
O1V C019 C02D N014 -149.0(3)
O00R C019 C02D C03P 160.0(4)
O1V C019 C02D C03P -25.8(5)
O00R C019 C02D C02S -78.1(5)
O1V C019 C02D C02S 96.2(4)
C02P N00Y C02E C045 69.6(5)
C02P N00Y C02E C02Y -165.8(4)
C02P N00Y C02E C041 -53.8(5)
C025 C01T C02G C031 -55.4(4)
C02T O1M C02J C039 -57.0(5)
C02T O1M C02J C03I 68.0(5)
C02T O1M C02J C040 -173.5(4)
C01R N012 C02L C01N -109.8(5)
C03A C01N C02L N012 -168.6(3)
C028 C01N C02L N012 68.9(4)
C036 C01N C02L N012 -48.3(4)
C020 N011 C02M O00E -6.6(5)
C020 N011 C02M C01P 173.3(3)
C035 C01P C02M O00E -44.1(5)
C035 C01P C02M N011 136.0(3)
C03B C02F C02N C029 -55.1(4)
C01G C029 C02N C02F 56.4(4)
C02Q C02H C02O C035 56.1(5)
C02E N00Y C02P O00A 0.2(6)
C02E N00Y C02P C03J 172.0(4)
C02O C02H C02Q C03R -58.0(5)
C03H N1A C02T O00S 10.5(7)
C03H N1A C02T O1M -170.9(4)
C02J O1M C02T O00S -3.4(6)
C02J O1M C02T N1A 178.0(4)
C01O N00N C02U C03K -70.3(4)
C01O N00N C02U C02V 56.5(4)
C01V N00U C02V O00B 7.5(5)
C01V N00U C02V C02U -179.8(3)
N00N C02U C02V O00B -152.1(3)
C03K C02U C02V O00B -23.5(5)
N00N C02U C02V N00U 35.2(4)
C03K C02U C02V N00U 163.8(3)
C038 O1T C02Z O010 -7.4(8)
C038 O1T C02Z N1U 173.4(4)
C03D N1U C02Z O010 -0.3(8)
C03D N1U C02Z O1T 178.9(4)
C033 C02X C031 C02G -56.0(5)
C01T C02G C031 C02X 54.9(5)
C031 C02X C033 C025 57.0(4)
C03H C025 C033 C02X -170.8(3)
C01D C025 C033 C02X 67.2(4)
C01T C025 C033 C02X -52.8(4)
C02M C01P C035 C02O -176.4(3)
C02M C01P C035 C02I 65.2(4)
C02M C01P C035 C03D -55.3(4)
C02H C02O C035 C01P -170.6(3)
C02H C02O C035 C02I -50.8(4)
C02H C02O C035 C03D 69.1(4)
C03R C02I C035 C01P 166.7(3)
C03R C02I C035 C02O 49.7(4)
C03R C02I C035 C03D -71.8(4)
C03A C01N C036 C046 52.7(4)
C02L C01N C036 C046 -67.8(4)
C028 C01N C036 C046 172.2(3)
C02Z O1T C038 C04C 177.5(6)
C02Z O1T C038 C03V 59.9(6)
C02Z O1T C038 C043 -64.1(7)
C02L C01N C03A C03F 72.0(4)
C028 C01N C03A C03F -166.1(3)
C036 C01N C03A C03F -50.2(4)
C01G C022 C03B C02F -51.9(4)
C026 C022 C03B C02F 71.1(4)
C01I C022 C03B C02F -169.4(3)
C02N C02F C03B C022 54.6(4)
C02Z N1U C03D C035 111.8(5)
C01P C035 C03D N1U -67.6(4)
C02O C035 C03D N1U 50.4(4)
C02I C035 C03D N1U 170.4(3)
C01N C03A C03F C049 54.7(5)
C02T N1A C03H C025 102.0(5)
C01D C025 C03H N1A -64.6(4)
C01T C025 C03H N1A 55.0(4)
C033 C025 C03H N1A 171.5(3)
C02B N00X C03J C03Y -71.6(5)
C02B N00X C03J C02P 59.7(5)
O00A C02P C03J N00X -150.7(4)
N00Y C02P C03J N00X 37.4(5)
O00A C02P C03J C03Y -19.3(6)
N00Y C02P C03J C03Y 168.8(4)
N00N C02U C03K C03L -62.0(5)
C02V C02U C03K C03L 170.7(3)
C02U C03K C03L C2C 97.9(8)
C02U C03K C03L C2B -76.4(8)
C02U C03K C03L C1C -129.1(6)
C02U C03K C03L C1B 161.2(5)
C01R O00J C03N C044 -62.8(5)
C01R O00J C03N C03W 62.2(5)
C01R O00J C03N C03M 179.2(4)
C01B C01H C03O C04A -39.2(7)
C01B C01H C03O C03T -166.4(4)
C02H C02Q C03R C02I 58.7(5)
C035 C02I C03R C02Q -55.8(5)
C01Q O1Q C03X C03U 56.7(5)
C01Q O1Q C03X C03S -68.1(5)
C01Q O1Q C03X C042 174.5(4)
N00X C03J C03Y C03E -66.7(5)
C02P C03J C03Y C03E 162.5(4)
C04D C03E C03Y C03J -67.2(6)
C04E C03E C03Y C03J 172.7(5)
C048 O1 C041 O01M 1.3(6)
C048 O1 C041 C02E 175.8(4)
N00Y C02E C041 O01M -34.9(5)
C045 C02E C041 O01M -158.7(5)
C02Y C02E C041 O01M 79.5(5)
N00Y C02E C041 O1 150.5(3)
C045 C02E C041 O1 26.7(5)
C02Y C02E C041 O1 -95.1(4)
C01N C036 C046 C049 -56.9(6)
C03A C03F C049 C046 -57.3(6)
C036 C046 C049 C03F 57.2(6)
